data_4123542
loop_
_publ_author_name
'Wang, Yu'
'Su, Haifeng'
'Xu, Chaofa'
'Li, Gang'
'Gell, Lars'
'Lin, Shuichao'
'Tang, Zichao'
'H\"akkinen, Hannu'
'Zheng, Nanfeng'

_publ_section_title
;
 An Intermetallic Au24Ag20 Superatom Nanocluster Stabilized by Labile
 Ligands.
;
_journal_name_full 'Journal of the American Chemical Society'
_journal_page_first 150327131618002
_journal_paper_doi 10.1021/jacs.5b01232
_journal_year 2015
_chemical_formula_moiety 'C180 H116 Ag20 Au24 Cl2 N4 S4'
_chemical_formula_sum 'C180 H116 Ag20 Au24 Cl2 N4 O4 S4'
_chemical_formula_weight 9482.50
_chemical_name_systematic
;
 ? 
;
_space_group_crystal_system monoclinic
_space_group_IT_number 13
_space_group_name_Hall '-P 2yac'
_space_group_name_H-M_alt 'P 1 2/n 1'
_symmetry_space_group_name_Hall '-P 2yac'
_symmetry_space_group_name_H-M 'P 1 2/n 1'
_atom_sites_solution_hydrogens geom
_atom_sites_solution_primary direct
_atom_sites_solution_secondary difmap
_audit_creation_date 2015-01-21
_audit_creation_method
;
Olex2 1.2
(compiled 2015.01.12 svn.r3133 for OlexSys, GUI svn.r4987)
;
_cell_angle_alpha 90.00
_cell_angle_beta 97.335(3)
_cell_angle_gamma 90.00
_cell_formula_units_Z 2
_cell_length_a 20.9728(5)
_cell_length_b 18.7149(5)
_cell_length_c 25.7811(7)
_cell_measurement_temperature 100(2)
_cell_volume 10036.4(5)
_computing_molecular_graphics 'Olex2 (Dolomanov et al., 2009)'
_computing_publication_material 'Olex2 (Dolomanov et al., 2009)'
_computing_structure_refinement 'ShelXL-1997 (Sheldrick, 2008)'
_computing_structure_solution 'SHELXS-97 (Sheldrick, 1990)'
_diffrn_ambient_temperature 100.15
_diffrn_measured_fraction_theta_full 0.999
_diffrn_measured_fraction_theta_max 0.999
_diffrn_radiation_monochromator graphite
_diffrn_radiation_type CuK\a
_diffrn_radiation_wavelength 1.54184
_diffrn_reflns_av_R_equivalents 0.0546
_diffrn_reflns_av_unetI/netI 0.0562
_diffrn_reflns_limit_h_max 20
_diffrn_reflns_limit_h_min -23
_diffrn_reflns_limit_k_max 21
_diffrn_reflns_limit_k_min -17
_diffrn_reflns_limit_l_max 26
_diffrn_reflns_limit_l_min -29
_diffrn_reflns_number 33041
_diffrn_reflns_theta_full 61.17
_diffrn_reflns_theta_max 61.17
_diffrn_reflns_theta_min 3.46
_diffrn_source 'fine-focus sealed tube'
_exptl_absorpt_coefficient_mu 48.227
_exptl_crystal_density_diffrn 3.138
_exptl_crystal_density_method 'not measured'
_exptl_crystal_description block
_exptl_crystal_F_000 8380
_platon_squeeze_details
;
SQUEEZE removed 2 disordered water molecules per formula unit.
;
_refine_diff_density_max 4.863
_refine_diff_density_min -2.941
_refine_diff_density_rms 0.393
_refine_ls_extinction_method none
_refine_ls_goodness_of_fit_ref 1.088
_refine_ls_hydrogen_treatment constr
_refine_ls_matrix_type full
_refine_ls_number_parameters 934
_refine_ls_number_reflns 15424
_refine_ls_number_restraints 223
_refine_ls_restrained_S_all 1.082
_refine_ls_R_factor_all 0.0790
_refine_ls_R_factor_gt 0.0696
_refine_ls_shift/su_max 0.001
_refine_ls_shift/su_mean 0.000
_refine_ls_structure_factor_coef Fsqd
_refine_ls_weighting_details 'calc w=1/[\s^2^(Fo^2^)+(0.0957P)^2^+378.5172P] where P=(Fo^2^+2Fc^2^)/3'
_refine_ls_weighting_scheme calc
_refine_ls_wR_factor_gt 0.1867
_refine_ls_wR_factor_ref 0.1932
_reflns_number_gt 13014
_reflns_number_total 15424
_reflns_threshold_expression >2sigma(I)
_cod_data_source_file ja5b01232_si_002.cif
_cod_data_source_block Au24Ag20
_cod_original_cell_volume 10036.3(5)
_cod_database_code 4123542
_olex2_refinement_description
;
1. Fixed Uiso
 At 1.2 times of:
  All C(H) groups
2. Restrained planarity
 C30, C29, C28, C27, C32, C31, C26, C25
 with sigma of 0.1
 C77, C76, C75, C80, C79, C78, C74, C73
 with sigma of 0.1
3. Rigid bond restraints
 C61, C62
 with sigma for 1-2 distances of 0.01 and sigma for 1-3 distances of 0.01
 C59, C58
 with sigma for 1-2 distances of 0.01 and sigma for 1-3 distances of 0.01
 C54, C55
 with sigma for 1-2 distances of 0.01 and sigma for 1-3 distances of 0.01
 C35, C40
 with sigma for 1-2 distances of 0.01 and sigma for 1-3 distances of 0.01
 C10, C9
 with sigma for 1-2 distances of 0.01 and sigma for 1-3 distances of 0.01
 C17, C18
 with sigma for 1-2 distances of 0.01 and sigma for 1-3 distances of 0.01
 C83, C82
 with sigma for 1-2 distances of 0.01 and sigma for 1-3 distances of 0.01
 C41, C42
 with sigma for 1-2 distances of 0.01 and sigma for 1-3 distances of 0.01
 Au11, C41
 with sigma for 1-2 distances of 0.01 and sigma for 1-3 distances of 0.01
4. Uiso/Uaniso restraints and constraints
Uanis(C86) \\sim Ueq, Uanis(C54) \\sim Ueq, Uanis(C20) \\sim Ueq, Uanis(C61)
\\sim Ueq, Uanis(C46) \\sim Ueq, Uanis(C14) \\sim Ueq, Uanis(C48) \\sim Ueq,
Uanis(C13) \\sim Ueq: with sigma of 0.1 and sigma for terminal atoms of 0.2
Uanis(C90) \\sim Ueq, Uanis(C85) \\sim Ueq, Uanis(C46) \\sim Ueq, Uanis(C63)
\\sim Ueq: with sigma of 0.1 and sigma for terminal atoms of 0.2
Uanis(C90) \\sim Ueq, Uanis(C17) \\sim Ueq, Uanis(C29) \\sim Ueq, Uanis(C45)
\\sim Ueq, Uanis(C55) \\sim Ueq, Uanis(C46) \\sim Ueq, Uanis(C14) \\sim Ueq,
Uanis(C86) \\sim Ueq, Uanis(C44) \\sim Ueq, Uanis(C54) \\sim Ueq, Uanis(C47)
\\sim Ueq, Uanis(C32) \\sim Ueq, Uanis(C21) \\sim Ueq, Uanis(C15) \\sim Ueq,
Uanis(C48) \\sim Ueq, Uanis(C12) \\sim Ueq: with sigma of 0.1 and sigma for
terminal atoms of 0.2
Uanis(C16) \\sim Ueq, Uanis(C43) \\sim Ueq, Uanis(C22) \\sim Ueq: with sigma of
0.1 and sigma for terminal atoms of 0.2
Uanis(C90) \\sim Ueq, Uanis(C61) \\sim Ueq, Uanis(C45) \\sim Ueq: with sigma of
0.01 and sigma for terminal atoms of 0.02
5.a Aromatic/amide H refined with riding coordinates:
 C44(H44), C45(H45), C46(H46), C47(H47), C48(H48), C77(H77), C76(H76),
 C80(H80), C79(H79), C78(H78), C87(H87), C88(H88), C89(H89), C90(H90), C30(H30),
  C29(H29), C28(H28), C32(H32), C31(H31), C24(H24), C20(H20), C21(H21),
 C22(H22), C23(H23), C85(H85), C4(H4), C8(H8), C7(H7), C6(H6), C5(H5), C16(H16),
  C15(H15), C14(H14), C13(H13), C12(H12), C72(H72), C71(H71), C70(H70),
 C69(H69), C68(H68), C36(H36), C52(H52), C53(H53), C54(H54), C55(H55), C56(H56),
  C37(H37), C60(H60), C64(H64), C63(H63), C62(H62), C61(H61), C38(H38),
 C39(H39), C83(H83), C82(H82), C84(H84), C40(H40)
5.b Fitted hexagon refined as free rotating group:
 C43(C44,C45,C46,C47,C48), C77(C76,C75,C80,C79,C78), N2(C86,C87,C88,C89,C90),
 C30(C29,C28,C27,C32,C31), C24(C19,C20,C21,C22,C23), C4(C3,C8,C7,C6,C5),
 C11(C16,C15,C14,C13,C12), C72(C71,C70,C69,C68,C67), C51(C52,C53,C54,C55,C56),
 C60(C59,C64,C63,C62,C61)
;
_olex2_submission_special_instructions 'No special instructions were received'
_platon_squeeze_void_probe_radius 1.20

loop_
_space_group_symop_id
_space_group_symop_operation_xyz
1 'x, y, z'
2 '-x+1/2, y, -z+1/2'
3 '-x, -y, -z'
4 'x-1/2, -y, z-1/2'

loop_
_atom_site_label
_atom_site_type_symbol
_atom_site_fract_x
_atom_site_fract_y
_atom_site_fract_z
_atom_site_U_iso_or_equiv
_atom_site_adp_type
_atom_site_occupancy
_atom_site_calc_flag
_atom_site_refinement_flags_posn
_atom_site_refinement_flags_adp
Au2 Au 0.66462(4) 0.30555(4) 0.18939(3) 0.0295(2) Uani 1 d . .
Au1 Au 0.78960(4) 0.35206(4) 0.20980(3) 0.0297(2) Uani 1 d . .
Au3 Au 0.66420(4) 0.15840(4) 0.18862(3) 0.0296(2) Uani 1 d . .
Au4 Au 0.79188(4) 0.11361(4) 0.21152(3) 0.0300(2) Uani 1 d . .
Au6 Au 0.73729(4) 0.23201(4) 0.35274(3) 0.0306(2) Uani 1 d . .
Au5 Au 0.86981(4) 0.23356(4) 0.22389(3) 0.0306(2) Uani 1 d . .
Au12 Au 0.58194(5) 0.39327(5) 0.11844(4) 0.0406(2) Uani 1 d . .
Au11 Au 0.73718(5) 0.20466(5) 0.03197(4) 0.0426(2) Uani 1 d . U
Au10 Au 0.83008(5) -0.01765(5) 0.16108(4) 0.0463(3) Uani 1 d . .
Au9 Au 0.56291(5) 0.07462(5) 0.13049(4) 0.0464(3) Uani 1 d . .
Au8 Au 0.49128(5) 0.26090(5) 0.27728(4) 0.0456(3) Uani 1 d . .
Au7 Au 0.65847(5) 0.48354(5) 0.32940(4) 0.0469(3) Uani 1 d . .
Ag1 Ag 0.69115(7) 0.45334(7) 0.20706(6) 0.0349(3) Uani 1 d . .
Ag6 Ag 0.57202(7) 0.09689(8) 0.25330(6) 0.0366(3) Uani 1 d . .
Ag3 Ag 0.77311(7) 0.36941(8) 0.39532(6) 0.0361(3) Uani 1 d . .
Ag10 Ag 0.63294(8) 0.23481(8) 0.09264(6) 0.0374(4) Uani 1 d . .
Ag5 Ag 0.54436(7) 0.22927(8) 0.17972(6) 0.0369(4) Uani 1 d . .
Ag7 Ag 0.68941(8) 0.01187(8) 0.20949(6) 0.0386(4) Uani 1 d . .
Ag2 Ag 0.58133(7) 0.37524(8) 0.25374(7) 0.0390(4) Uani 1 d . .
Ag8 Ag 0.73105(8) 0.09156(8) 0.11097(6) 0.0384(4) Uani 1 d . .
Ag4 Ag 0.62497(8) 0.32024(9) 0.36601(7) 0.0417(4) Uani 1 d . .
Ag9 Ag 0.86981(8) 0.14642(8) 0.13067(6) 0.0396(4) Uani 1 d . .
Cl1 Cl 0.9241(3) 0.2332(3) 0.0731(3) 0.0552(15) Uani 1 d . .
S1 S 0.6432(4) 0.5544(3) 0.2555(3) 0.0574(16) Uani 1 d . .
S2 S 0.7396(4) -0.0875(3) 0.1619(3) 0.065(2) Uani 1 d . .
C41 C 0.6894(10) 0.2979(12) 0.0234(8) 0.037(4) Uani 1 d . U
C73 C 0.9168(15) 0.0289(13) 0.1597(9) 0.057(7) Uani 1 d . .
N1 N 0.5344(12) 0.4791(13) 0.2249(10) 0.065(6) Uani 1 d . .
C49 C 0.5683(13) -0.0023(15) 0.1863(11) 0.059(8) Uani 1 d . .
C25 C 0.6458(10) 0.4763(11) 0.1153(10) 0.040(5) Uani 1 d . .
C66 C 0.6693(12) 0.4210(13) 0.4443(12) 0.053(7) Uani 1 d . .
C26 C 0.6776(12) 0.5240(13) 0.1130(11) 0.053(7) Uani 1 d . .
C35 C 0.8463(11) -0.0100(14) 0.0266(9) 0.046(5) Uani 1 d . U
C34 C 0.8157(13) 0.0562(15) 0.0300(10) 0.053(6) Uani 1 d . .
C43 C 0.6401(10) 0.4167(8) -0.0161(8) 0.056(7) Uani 1 d . U
C44 C 0.5744(9) 0.4303(12) -0.0237(9) 0.108(15) Uani 1 d G U
H44 H 0.5451 0.3956 -0.0139 0.130 Uiso 1 calc R .
C45 C 0.5515(9) 0.4947(13) -0.0457(10) 0.096(11) Uani 1 d G U
H45 H 0.5066 0.5040 -0.0509 0.116 Uiso 1 calc R .
C46 C 0.5944(13) 0.5455(10) -0.0600(12) 0.112(15) Uani 1 d G U
H46 H 0.5787 0.5895 -0.0750 0.134 Uiso 1 calc R .
C47 C 0.6601(12) 0.5319(13) -0.0524(14) 0.19(3) Uani 1 d G U
H47 H 0.6893 0.5666 -0.0622 0.229 Uiso 1 calc R .
C48 C 0.6829(8) 0.4675(13) -0.0305(12) 0.18(3) Uani 1 d G U
H48 H 0.7278 0.4583 -0.0252 0.214 Uiso 1 calc R .
C57 C 0.5526(12) 0.1411(15) 0.0698(11) 0.056(7) Uani 1 d . .
C74 C 0.9681(12) 0.0488(12) 0.1531(9) 0.044(6) Uani 1 d . .
C1 C 0.5020(14) 0.352(2) 0.3156(11) 0.068(8) Uani 1 d . .
C33 C 0.7819(13) 0.1121(15) 0.0322(9) 0.054(7) Uani 1 d . .
C42 C 0.6643(11) 0.3534(11) 0.0081(8) 0.039(5) Uani 1 d . U
C77 C 1.1332(9) 0.0023(10) 0.1266(9) 0.099(13) Uani 1 d . .
H77 H 1.1581 -0.0395 0.1231 0.119 Uiso 1 calc R .
C76 C 1.0700(10) -0.0037(8) 0.1369(8) 0.074(9) Uani 1 d G .
H76 H 1.0517 -0.0496 0.1404 0.089 Uiso 1 calc R .
C75 C 1.0336(6) 0.0573(9) 0.1420(6) 0.052(6) Uani 1 d G .
C80 C 1.0605(8) 0.1245(8) 0.1368(8) 0.063(8) Uani 1 d G .
H80 H 1.0356 0.1662 0.1403 0.076 Uiso 1 calc R .
C79 C 1.1237(9) 0.1305(10) 0.1265(9) 0.088(11) Uani 1 d G .
H79 H 1.1421 0.1764 0.1229 0.105 Uiso 1 calc R .
C78 C 1.1601(7) 0.0694(13) 0.1214(9) 0.096(12) Uani 1 d G .
H78 H 1.2033 0.0735 0.1143 0.116 Uiso 1 calc R .
N2 N 0.6832(7) -0.0108(7) 0.0790(6) 0.058(6) Uani 1 d . .
C86 C 0.6888(9) -0.0768(8) 0.1039(7) 0.064(8) Uani 1 d G U
C87 C 0.6526(12) -0.1345(8) 0.0829(10) 0.109(14) Uani 1 d G .
H87 H 0.6564 -0.1796 0.0999 0.130 Uiso 1 calc R .
C88 C 0.6107(12) -0.1262(11) 0.0369(11) 0.14(2) Uani 1 d G .
H88 H 0.5860 -0.1656 0.0225 0.168 Uiso 1 calc R .
C89 C 0.6051(11) -0.0602(14) 0.0120(8) 0.123(19) Uani 1 d G .
H89 H 0.5765 -0.0546 -0.0194 0.148 Uiso 1 calc R .
C90 C 0.6413(10) -0.0025(10) 0.0331(7) 0.065(7) Uani 1 d G U
H90 H 0.6375 0.0426 0.0160 0.077 Uiso 1 calc R .
C2 C 0.5013(14) 0.4105(18) 0.3395(11) 0.067(8) Uani 1 d . .
C65 C 0.6683(10) 0.4378(13) 0.3988(11) 0.047(6) Uani 1 d . .
C10 C 0.4448(10) 0.1197(14) 0.2128(10) 0.048(6) Uani 1 d . U
C17 C 0.5079(13) 0.3264(14) 0.1207(10) 0.051(6) Uani 1 d . U
C30 C 0.7828(11) 0.7187(9) 0.1075(11) 0.099(13) Uani 1 d . .
H30 H 0.8062 0.7621 0.1068 0.119 Uiso 1 calc R .
C29 C 0.7922(13) 0.6641(12) 0.0727(11) 0.14(2) Uani 1 d G U
H29 H 0.8220 0.6702 0.0482 0.171 Uiso 1 calc R .
C28 C 0.7581(13) 0.6006(10) 0.0737(9) 0.117(17) Uani 1 d G .
H28 H 0.7645 0.5633 0.0499 0.140 Uiso 1 calc R .
C27 C 0.7145(8) 0.5916(7) 0.1095(7) 0.054(7) Uani 1 d G .
C32 C 0.7050(11) 0.6462(10) 0.1443(9) 0.125(17) Uani 1 d G U
H32 H 0.6753 0.6401 0.1688 0.150 Uiso 1 calc R .
C31 C 0.7392(14) 0.7097(9) 0.1433(10) 0.096(13) Uani 1 d G .
H31 H 0.7328 0.7470 0.1671 0.115 Uiso 1 calc R .
C18 C 0.4611(14) 0.2943(13) 0.1202(12) 0.060(7) Uani 1 d . U
C24 C 0.3538(12) 0.2667(16) 0.1436(9) 0.109(16) Uani 1 d . .
H24 H 0.3689 0.2805 0.1784 0.130 Uiso 1 calc R .
C19 C 0.3957(8) 0.2654(13) 0.1059(11) 0.084(12) Uani 1 d G .
C20 C 0.3736(13) 0.2453(17) 0.0549(11) 0.20(3) Uani 1 d G U
H20 H 0.4022 0.2444 0.0292 0.239 Uiso 1 calc R .
C21 C 0.3095(15) 0.2263(19) 0.0415(10) 0.20(3) Uani 1 d G U
H21 H 0.2944 0.2125 0.0067 0.244 Uiso 1 calc R .
C22 C 0.2676(9) 0.2275(18) 0.0791(12) 0.120(16) Uani 1 d G U
H22 H 0.2238 0.2146 0.0700 0.144 Uiso 1 calc R .
C23 C 0.2897(11) 0.2477(19) 0.1302(11) 0.15(3) Uani 1 d G .
H23 H 0.2610 0.2485 0.1559 0.176 Uiso 1 calc R .
C50 C 0.5753(14) -0.0565(13) 0.2137(12) 0.059(7) Uani 1 d . .
C9 C 0.4719(11) 0.1704(13) 0.2372(11) 0.051(6) Uani 1 d . U
C85 C 0.4719(15) 0.4745(17) 0.2044(13) 0.078(10) Uani 1 d . U
H85 H 0.4511 0.4293 0.2015 0.094 Uiso 1 calc R .
C81 C 0.5594(14) 0.5428(15) 0.2297(12) 0.062(7) Uani 1 d . .
C4 C 0.5213(9) 0.4840(10) 0.4196(8) 0.060(7) Uani 1 d . .
H4 H 0.5337 0.4423 0.4394 0.072 Uiso 1 calc R .
C3 C 0.5020(10) 0.4788(8) 0.3661(8) 0.071(9) Uani 1 d G .
C8 C 0.4839(11) 0.5398(12) 0.3372(7) 0.092(13) Uani 1 d G .
H8 H 0.4707 0.5362 0.3006 0.110 Uiso 1 calc R .
C7 C 0.4850(12) 0.6060(9) 0.3617(11) 0.122(19) Uani 1 d G .
H7 H 0.4726 0.6476 0.3419 0.147 Uiso 1 calc R .
C6 C 0.5042(12) 0.6112(9) 0.4152(11) 0.120(18) Uani 1 d G .
H6 H 0.5050 0.6564 0.4320 0.144 Uiso 1 calc R .
C5 C 0.5224(10) 0.5502(13) 0.4441(8) 0.102(14) Uani 1 d G .
H5 H 0.5355 0.5537 0.4807 0.122 Uiso 1 calc R .
C11 C 0.4065(10) 0.0613(11) 0.1884(10) 0.082(12) Uani 1 d . .
C16 C 0.3854(14) 0.0606(15) 0.1350(9) 0.13(2) Uani 1 d G U
H16 H 0.3992 0.0967 0.1131 0.160 Uiso 1 calc R .
C15 C 0.3441(16) 0.0071(19) 0.1138(10) 0.17(3) Uani 1 d G U
H15 H 0.3297 0.0066 0.0774 0.202 Uiso 1 calc R .
C14 C 0.3238(16) -0.0457(16) 0.1459(15) 0.18(3) Uani 1 d G U
H14 H 0.2956 -0.0822 0.1314 0.222 Uiso 1 calc R .
C13 C 0.3449(19) -0.0449(17) 0.1993(15) 0.22(3) Uani 1 d G U
H13 H 0.3310 -0.0810 0.2213 0.259 Uiso 1 calc R .
C12 C 0.3862(16) 0.0086(17) 0.2205(11) 0.19(3) Uani 1 d G U
H12 H 0.4006 0.0091 0.2570 0.226 Uiso 1 calc R .
C72 C 0.6677(10) 0.3550(8) 0.5276(7) 0.071(8) Uani 1 d . .
H72 H 0.6712 0.3108 0.5101 0.085 Uiso 1 calc R .
C71 C 0.6659(11) 0.3561(11) 0.5813(7) 0.088(11) Uani 1 d G .
H71 H 0.6682 0.3126 0.6005 0.106 Uiso 1 calc R .
C70 C 0.6608(11) 0.4207(14) 0.6070(5) 0.106(15) Uani 1 d G .
H70 H 0.6596 0.4215 0.6437 0.127 Uiso 1 calc R .
C69 C 0.6574(11) 0.4844(11) 0.5790(7) 0.092(12) Uani 1 d G .
H69 H 0.6540 0.5286 0.5965 0.111 Uiso 1 calc R .
C68 C 0.6592(10) 0.4833(9) 0.5253(7) 0.068(8) Uani 1 d G .
H68 H 0.6569 0.5268 0.5061 0.082 Uiso 1 calc R .
C67 C 0.6643(9) 0.4187(10) 0.4996(5) 0.057(7) Uani 1 d G .
C36 C 0.9169(14) -0.0083(17) 0.0293(13) 0.070(8) Uani 1 d . .
H36 H 0.9400 0.0355 0.0313 0.085 Uiso 1 calc R .
C51 C 0.5750(10) -0.1207(8) 0.2443(8) 0.073(9) Uani 1 d . .
C52 C 0.6204(10) -0.1726(10) 0.2369(9) 0.078(9) Uani 1 d G .
H52 H 0.6488 -0.1657 0.2114 0.093 Uiso 1 calc R .
C53 C 0.6243(10) -0.2346(9) 0.2668(11) 0.111(15) Uani 1 d G .
H53 H 0.6553 -0.2700 0.2618 0.133 Uiso 1 calc R .
C54 C 0.5828(13) -0.2447(10) 0.3041(9) 0.096(12) Uani 1 d G U
H54 H 0.5854 -0.2871 0.3246 0.115 Uiso 1 calc R .
C55 C 0.5374(13) -0.1928(12) 0.3115(9) 0.141(19) Uani 1 d G U
H55 H 0.5090 -0.1997 0.3370 0.169 Uiso 1 calc R .
C56 C 0.5335(11) -0.1308(10) 0.2816(10) 0.097(13) Uani 1 d G .
H56 H 0.5025 -0.0953 0.2867 0.117 Uiso 1 calc R .
C37 C 0.9480(16) -0.0736(19) 0.0290(14) 0.079(9) Uani 1 d . .
H37 H 0.9935 -0.0741 0.0304 0.094 Uiso 1 calc R .
C60 C 0.5443(14) 0.1495(13) -0.0659(10) 0.126(19) Uani 1 d . .
H60 H 0.5643 0.1043 -0.0594 0.151 Uiso 1 calc R .
C59 C 0.5380(13) 0.1955(15) -0.0246(7) 0.093(12) Uani 1 d G U
C64 C 0.5087(15) 0.2617(13) -0.0341(11) 0.095(12) Uani 1 d G .
H64 H 0.5044 0.2932 -0.0058 0.113 Uiso 1 calc R .
C63 C 0.4857(15) 0.2818(13) -0.0849(13) 0.16(3) Uani 1 d G U
H63 H 0.4656 0.3270 -0.0914 0.198 Uiso 1 calc R .
C62 C 0.4919(15) 0.2358(17) -0.1263(9) 0.14(2) Uani 1 d G U
H62 H 0.4762 0.2495 -0.1610 0.163 Uiso 1 calc R .
C61 C 0.5212(15) 0.1696(16) -0.1168(8) 0.118(14) Uani 1 d G U
H61 H 0.5255 0.1382 -0.1450 0.141 Uiso 1 calc R .
C38 C 0.9160(18) -0.137(2) 0.0267(15) 0.090(11) Uani 1 d . .
H38 H 0.9395 -0.1808 0.0303 0.108 Uiso 1 calc R .
C39 C 0.849(2) -0.1387(17) 0.0191(14) 0.088(11) Uani 1 d . .
H39 H 0.8267 -0.1827 0.0136 0.106 Uiso 1 calc R .
C83 C 0.463(2) 0.600(2) 0.1898(18) 0.103(12) Uani 1 d . U
H83 H 0.4387 0.6406 0.1761 0.124 Uiso 1 calc R .
C58 C 0.5478(14) 0.172(2) 0.0296(12) 0.083(11) Uani 1 d . U
C82 C 0.527(2) 0.6070(18) 0.2138(14) 0.091(11) Uani 1 d . U
H82 H 0.5477 0.6522 0.2189 0.110 Uiso 1 calc R .
C84 C 0.438(2) 0.537(3) 0.1874(19) 0.113(15) Uani 1 d . .
H84 H 0.3937 0.5318 0.1733 0.135 Uiso 1 calc R .
C40 C 0.8153(15) -0.0730(16) 0.0196(12) 0.065(7) Uani 1 d . U
H40 H 0.7697 -0.0736 0.0149 0.078 Uiso 1 calc R .

loop_
_atom_site_aniso_label
_atom_site_aniso_U_11
_atom_site_aniso_U_22
_atom_site_aniso_U_33
_atom_site_aniso_U_23
_atom_site_aniso_U_13
_atom_site_aniso_U_12
Au2 0.0315(4) 0.0186(4) 0.0368(4) 0.0020(3) -0.0024(3) -0.0013(3)
Au1 0.0321(4) 0.0175(4) 0.0383(4) 0.0000(3) -0.0004(3) -0.0014(3)
Au3 0.0335(4) 0.0187(4) 0.0353(4) 0.0007(3) -0.0016(3) -0.0028(3)
Au4 0.0345(4) 0.0190(4) 0.0357(4) -0.0008(3) 0.0015(3) -0.0007(3)
Au6 0.0349(4) 0.0198(4) 0.0359(4) -0.0008(3) 0.0001(4) 0.0018(3)
Au5 0.0327(4) 0.0195(4) 0.0389(5) -0.0018(3) 0.0009(4) -0.0003(3)
Au12 0.0408(5) 0.0252(4) 0.0512(5) 0.0088(4) -0.0113(4) -0.0002(4)
Au11 0.0565(6) 0.0307(5) 0.0403(5) 0.0024(4) 0.0052(4) 0.0029(4)
Au10 0.0613(6) 0.0213(4) 0.0587(6) -0.0046(4) 0.0166(5) 0.0019(4)
Au9 0.0442(5) 0.0398(5) 0.0527(6) -0.0113(4) -0.0035(4) -0.0117(4)
Au8 0.0374(5) 0.0406(5) 0.0598(6) 0.0035(5) 0.0097(5) 0.0015(4)
Au7 0.0574(6) 0.0265(5) 0.0563(6) -0.0081(4) 0.0056(5) 0.0076(4)
Ag1 0.0381(8) 0.0165(7) 0.0484(9) 0.0036(6) -0.0017(7) 0.0024(6)
Ag6 0.0380(8) 0.0235(7) 0.0479(9) 0.0033(6) 0.0044(7) -0.0047(6)
Ag3 0.0405(8) 0.0250(7) 0.0407(8) -0.0078(6) -0.0022(7) 0.0024(6)
Ag10 0.0404(8) 0.0329(8) 0.0360(8) 0.0014(6) -0.0057(7) -0.0035(6)
Ag5 0.0316(8) 0.0291(8) 0.0477(9) 0.0072(7) -0.0030(7) -0.0022(6)
Ag7 0.0453(9) 0.0189(7) 0.0510(9) -0.0032(6) 0.0031(7) -0.0068(6)
Ag2 0.0337(8) 0.0265(7) 0.0558(9) 0.0017(7) 0.0021(7) 0.0052(6)
Ag8 0.0519(9) 0.0252(7) 0.0374(8) -0.0049(6) 0.0024(7) -0.0061(7)
Ag4 0.0464(9) 0.0327(8) 0.0473(9) -0.0049(7) 0.0106(7) 0.0041(7)
Ag9 0.0456(9) 0.0289(8) 0.0456(9) -0.0028(7) 0.0115(7) 0.0025(7)
Cl1 0.068(4) 0.043(3) 0.060(4) 0.006(3) 0.026(3) 0.004(3)
S1 0.079(5) 0.029(3) 0.065(4) 0.002(3) 0.014(3) 0.009(3)
S2 0.089(5) 0.021(3) 0.090(5) -0.013(3) 0.031(4) -0.010(3)
C41 0.031(11) 0.041(10) 0.039(11) 0.002(9) 0.007(9) 0.000(8)
C73 0.09(2) 0.040(14) 0.045(14) -0.001(11) 0.035(14) 0.025(14)
N1 0.060(15) 0.059(15) 0.081(16) 0.002(13) 0.029(13) 0.016(12)
C49 0.053(15) 0.057(17) 0.063(16) -0.037(15) -0.009(13) 0.011(13)
C25 0.027(10) 0.020(10) 0.069(15) 0.011(10) -0.016(10) -0.016(9)
C66 0.044(14) 0.039(13) 0.08(2) -0.006(13) 0.025(13) -0.008(11)
C26 0.045(14) 0.034(13) 0.071(17) 0.016(12) -0.024(12) -0.001(12)
C35 0.042(13) 0.051(12) 0.042(12) -0.007(11) -0.003(10) 0.011(10)
C34 0.064(16) 0.053(16) 0.045(13) -0.005(12) 0.017(12) 0.010(13)
C43 0.059(16) 0.033(12) 0.069(16) -0.009(12) -0.025(13) -0.001(11)
C44 0.11(3) 0.12(3) 0.09(2) 0.08(2) -0.03(2) 0.01(2)
C45 0.095(14) 0.095(14) 0.097(14) 0.013(9) 0.007(9) 0.005(9)
C46 0.10(3) 0.07(2) 0.15(3) 0.04(2) -0.07(2) 0.024(19)
C47 0.15(5) 0.09(3) 0.30(7) 0.11(4) -0.05(5) 0.01(3)
C48 0.17(4) 0.12(4) 0.24(5) 0.14(4) -0.01(4) 0.00(3)
C57 0.045(14) 0.049(15) 0.069(18) -0.016(14) -0.015(13) -0.010(12)
C74 0.048(14) 0.038(12) 0.052(14) -0.017(11) 0.021(12) -0.003(11)
C1 0.052(17) 0.10(2) 0.055(16) 0.000(17) 0.004(13) 0.007(16)
C33 0.067(17) 0.058(16) 0.034(12) 0.012(11) -0.002(12) 0.015(14)
C42 0.049(13) 0.030(10) 0.038(11) 0.000(9) 0.004(10) -0.004(9)
C77 0.09(3) 0.10(3) 0.12(3) -0.01(2) 0.05(2) 0.05(2)
C76 0.08(2) 0.07(2) 0.063(18) -0.014(16) 0.001(16) 0.004(18)
C75 0.052(15) 0.049(15) 0.061(15) 0.004(12) 0.028(13) 0.015(12)
C80 0.044(14) 0.066(18) 0.083(19) -0.026(16) 0.021(14) -0.003(13)
C79 0.07(2) 0.09(3) 0.11(3) -0.01(2) 0.04(2) 0.001(19)
C78 0.09(3) 0.10(3) 0.11(3) 0.03(2) 0.05(2) 0.03(2)
N2 0.062(14) 0.034(11) 0.084(16) -0.028(11) 0.030(12) -0.004(10)
C86 0.055(15) 0.036(14) 0.10(2) -0.049(15) 0.023(15) -0.022(12)
C87 0.11(3) 0.06(2) 0.15(4) -0.01(2) -0.01(3) -0.03(2)
C88 0.14(4) 0.10(4) 0.16(5) -0.02(3) -0.06(4) -0.03(3)
C89 0.10(3) 0.16(5) 0.10(3) -0.09(3) -0.01(2) -0.04(3)
C90 0.063(10) 0.066(11) 0.061(10) -0.010(8) -0.003(8) -0.008(8)
C2 0.063(18) 0.08(2) 0.061(17) -0.002(17) 0.036(15) -0.004(16)
C65 0.024(11) 0.045(14) 0.069(17) -0.002(12) -0.002(11) -0.004(10)
C10 0.025(11) 0.050(13) 0.072(16) 0.010(11) 0.018(11) -0.009(9)
C17 0.058(13) 0.041(13) 0.050(13) 0.010(11) -0.007(12) 0.027(10)
C30 0.13(4) 0.049(19) 0.12(3) 0.02(2) 0.01(3) -0.02(2)
C29 0.18(4) 0.06(2) 0.21(5) 0.06(3) 0.14(4) 0.03(3)
C28 0.19(5) 0.039(17) 0.14(4) 0.02(2) 0.09(4) 0.00(2)
C27 0.062(16) 0.024(12) 0.076(17) 0.014(12) 0.006(14) 0.019(11)
C32 0.17(4) 0.05(2) 0.16(4) -0.02(2) 0.04(3) -0.07(2)
C31 0.11(3) 0.030(15) 0.14(4) 0.005(19) 0.00(3) -0.018(17)
C18 0.062(15) 0.029(12) 0.085(19) 0.006(13) -0.009(15) 0.019(10)
C24 0.08(3) 0.16(5) 0.08(2) 0.05(3) 0.01(2) -0.01(3)
C19 0.044(16) 0.037(15) 0.17(4) -0.006(19) 0.00(2) -0.010(12)
C20 0.08(3) 0.21(5) 0.31(7) -0.19(5) 0.03(4) -0.06(3)
C21 0.14(4) 0.25(7) 0.22(6) 0.08(5) 0.01(4) -0.12(5)
C22 0.08(3) 0.13(4) 0.15(4) 0.04(3) 0.01(3) -0.01(3)
C23 0.040(19) 0.32(8) 0.08(3) 0.01(4) 0.030(19) -0.03(3)
C50 0.063(17) 0.023(12) 0.09(2) 0.010(13) 0.001(15) -0.024(12)
C9 0.039(13) 0.036(12) 0.079(18) 0.018(11) 0.015(12) 0.000(9)
C85 0.07(2) 0.062(18) 0.10(2) -0.010(17) -0.011(17) 0.056(16)
C81 0.068(18) 0.047(16) 0.075(18) -0.022(14) 0.021(15) 0.008(14)
C4 0.039(14) 0.054(16) 0.09(2) -0.021(15) 0.018(14) -0.004(12)
C3 0.065(18) 0.053(17) 0.10(2) -0.014(17) 0.032(18) 0.020(14)
C8 0.13(3) 0.059(19) 0.11(3) -0.016(19) 0.09(3) -0.01(2)
C7 0.15(4) 0.05(2) 0.19(5) -0.02(3) 0.09(4) -0.04(2)
C6 0.07(2) 0.10(3) 0.20(5) -0.07(4) 0.05(3) 0.01(2)
C5 0.06(2) 0.09(3) 0.17(4) -0.03(3) 0.04(2) 0.009(19)
C11 0.022(12) 0.046(16) 0.17(4) 0.02(2) -0.005(17) 0.002(11)
C16 0.15(4) 0.16(4) 0.10(3) -0.08(3) 0.04(3) -0.10(3)
C15 0.13(4) 0.21(5) 0.18(5) -0.13(4) 0.08(4) -0.10(4)
C14 0.13(4) 0.13(4) 0.27(6) 0.01(4) -0.07(4) -0.10(3)
C13 0.31(7) 0.12(4) 0.19(5) 0.06(4) -0.09(5) -0.10(5)
C12 0.18(5) 0.14(4) 0.21(6) 0.04(4) -0.08(4) -0.11(4)
C72 0.065(19) 0.07(2) 0.08(2) -0.021(17) 0.009(16) -0.008(16)
C71 0.09(3) 0.11(3) 0.07(2) 0.03(2) 0.022(19) 0.02(2)
C70 0.11(3) 0.16(4) 0.054(19) -0.02(2) 0.033(19) 0.05(3)
C69 0.07(2) 0.15(4) 0.058(19) 0.00(2) 0.033(17) 0.02(2)
C68 0.064(18) 0.064(19) 0.072(19) -0.010(15) -0.006(15) 0.021(15)
C67 0.055(16) 0.071(19) 0.050(14) 0.000(14) 0.023(12) 0.019(14)
C36 0.056(17) 0.056(17) 0.10(2) -0.017(17) 0.004(16) 0.000(14)
C51 0.09(2) 0.037(15) 0.10(2) -0.018(15) 0.018(18) -0.041(15)
C52 0.07(2) 0.039(16) 0.12(3) 0.005(17) 0.01(2) -0.006(15)
C53 0.12(4) 0.07(3) 0.14(4) 0.00(2) 0.05(3) -0.05(2)
C54 0.11(3) 0.048(15) 0.12(3) 0.019(18) -0.01(2) -0.062(16)
C55 0.24(5) 0.040(18) 0.16(4) 0.01(2) 0.09(4) -0.04(2)
C56 0.12(3) 0.07(2) 0.11(3) -0.01(2) 0.05(3) -0.04(2)
C37 0.060(19) 0.08(2) 0.09(2) -0.01(2) 0.021(17) 0.013(17)
C60 0.12(3) 0.19(6) 0.06(2) -0.02(3) -0.01(2) 0.05(4)
C59 0.10(3) 0.11(3) 0.066(17) 0.002(19) -0.015(19) -0.04(2)
C64 0.11(3) 0.08(3) 0.09(3) -0.03(2) 0.00(2) -0.01(2)
C63 0.24(6) 0.11(4) 0.13(4) 0.08(3) -0.05(4) -0.07(4)
C62 0.11(4) 0.10(2) 0.17(5) 0.07(3) -0.06(3) -0.05(2)
C61 0.121(16) 0.116(16) 0.114(16) 0.003(10) 0.014(10) -0.008(10)
C38 0.08(2) 0.09(3) 0.10(3) -0.02(2) -0.01(2) -0.02(2)
C39 0.12(3) 0.037(16) 0.10(3) -0.015(17) -0.02(2) -0.006(17)
C83 0.13(3) 0.05(2) 0.13(3) 0.03(2) 0.02(2) 0.03(2)
C58 0.047(16) 0.15(4) 0.047(13) -0.010(18) -0.011(13) -0.03(2)
C82 0.13(3) 0.052(19) 0.09(2) 0.005(17) 0.02(2) 0.05(2)
C84 0.08(3) 0.12(4) 0.15(4) 0.03(3) 0.03(3) 0.02(3)
C40 0.061(17) 0.066(16) 0.070(18) 0.002(15) 0.022(15) -0.003(13)

loop_
_atom_type_symbol
_atom_type_description
_atom_type_scat_dispersion_real
_atom_type_scat_dispersion_imag
_atom_type_scat_source
C C 0.0181 0.0091 'International Tables Vol C Tables 4.2.6.8 and 6.1.1.4'
H H 0.0000 0.0000 'International Tables Vol C Tables 4.2.6.8 and 6.1.1.4'
Ag Ag 0.1306 4.2820 'International Tables Vol C Tables 4.2.6.8 and 6.1.1.4'
Au Au -4.4197 7.2980 'International Tables Vol C Tables 4.2.6.8 and 6.1.1.4'
Cl Cl 0.3639 0.7018 'International Tables Vol C Tables 4.2.6.8 and 6.1.1.4'
N N 0.0311 0.0180 'International Tables Vol C Tables 4.2.6.8 and 6.1.1.4'
O O 0.0492 0.0322 'International Tables Vol C Tables 4.2.6.8 and 6.1.1.4'
S S 0.3331 0.5567 'International Tables Vol C Tables 4.2.6.8 and 6.1.1.4'

loop_
_geom_angle_atom_site_label_1
_geom_angle_atom_site_label_2
_geom_angle_atom_site_label_3
_geom_angle
_geom_angle_site_symmetry_1
_geom_angle_site_symmetry_3
Au1 Au2 Au1 61.11(3) . 2_655
Au1 Au2 Au3 108.67(4) . .
Au1 Au2 Au6 109.34(4) 2_655 2_655
Au1 Au2 Au6 60.07(3) . 2_655
Au1 Au2 Au5 109.78(4) . 2_655
Au1 Au2 Au12 115.13(4) . .
Au1 Au2 Au12 121.52(4) 2_655 .
Au1 Au2 Ag1 60.73(4) 2_655 .
Au1 Au2 Ag1 59.96(4) . .
Au1 Au2 Ag3 60.65(4) . 2_655
Au1 Au2 Ag3 115.62(4) 2_655 2_655
Au1 Au2 Ag10 168.91(5) 2_655 .
Au1 Au2 Ag10 115.35(5) . .
Au1 Au2 Ag5 115.35(5) 2_655 .
Au1 Au2 Ag5 167.56(5) . .
Au1 Au2 Ag2 58.86(4) 2_655 .
Au1 Au2 Ag2 112.41(4) . .
Au3 Au2 Au1 108.59(3) . 2_655
Au3 Au2 Au6 60.57(3) . 2_655
Au3 Au2 Au5 61.37(3) . 2_655
Au3 Au2 Au12 124.49(4) . .
Au3 Au2 Ag1 166.70(5) . .
Au3 Au2 Ag3 113.75(4) . 2_655
Au3 Au2 Ag10 61.65(4) . .
Au3 Au2 Ag5 60.13(4) . .
Au3 Au2 Ag2 117.18(4) . .
Au6 Au2 Au12 116.55(4) 2_655 .
Au6 Au2 Ag1 113.61(4) 2_655 .
Au6 Au2 Ag3 59.63(4) 2_655 2_655
Au6 Au2 Ag10 61.98(4) 2_655 .
Au6 Au2 Ag5 113.61(4) 2_655 .
Au6 Au2 Ag2 167.53(5) 2_655 .
Au5 Au2 Au1 59.79(3) 2_655 2_655
Au5 Au2 Au6 110.59(3) 2_655 2_655
Au5 Au2 Au12 126.24(4) 2_655 .
Au5 Au2 Ag1 114.03(5) 2_655 .
Au5 Au2 Ag3 168.38(5) 2_655 2_655
Au5 Au2 Ag10 115.23(4) 2_655 .
Au5 Au2 Ag5 61.03(4) 2_655 .
Au5 Au2 Ag2 61.08(4) 2_655 .
Au12 Au2 Ag3 65.37(4) . 2_655
Au12 Au2 Ag5 77.13(4) . .
Au12 Au2 Ag2 75.27(4) . .
Ag1 Au2 Au12 68.66(4) . .
Ag1 Au2 Ag3 68.12(5) . 2_655
Ag1 Au2 Ag5 130.27(5) . .
Ag1 Au2 Ag2 65.61(5) . .
Ag10 Au2 Au12 69.56(4) . .
Ag10 Au2 Ag1 127.98(5) . .
Ag10 Au2 Ag3 67.13(5) . 2_655
Ag10 Au2 Ag5 65.62(5) . .
Ag10 Au2 Ag2 129.10(5) . .
Ag5 Au2 Ag3 127.20(5) . 2_655
Ag2 Au2 Ag3 127.27(5) . 2_655
Ag2 Au2 Ag5 71.61(5) . .
Au2 Au1 Au2 106.60(4) . 2_655
Au2 Au1 Au1 60.22(3) . 2_655
Au2 Au1 Au1 58.67(3) 2_655 2_655
Au2 Au1 Au6 61.00(3) . 2_655
Au2 Au1 Au5 108.59(3) . .
Au2 Au1 Au7 119.03(4) 2_655 2_655
Au2 Au1 Au7 126.07(4) . 2_655
Au2 Au1 Ag1 61.76(4) . .
Au2 Au1 Ag1 60.57(4) 2_655 2_655
Au2 Au1 Ag1 113.56(5) 2_655 .
Au2 Au1 Ag1 113.24(4) . 2_655
Au2 Au1 Ag3 166.88(5) 2_655 2_655
Au2 Au1 Ag3 62.94(4) . 2_655
Au2 Au1 Ag2 167.56(5) . 2_655
Au2 Au1 Ag4 113.44(5) 2_655 2_655
Au2 Au1 Ag4 117.76(5) . 2_655
Au1 Au1 Au7 122.35(3) 2_655 2_655
Au1 Au1 Ag1 59.14(4) 2_655 2_655
Au1 Au1 Ag3 116.85(5) 2_655 2_655
Au1 Au1 Ag4 167.60(4) 2_655 2_655
Au6 Au1 Au2 107.94(3) 2_655 2_655
Au6 Au1 Au1 109.37(3) 2_655 2_655
Au6 Au1 Au7 122.46(4) 2_655 2_655
Au6 Au1 Ag1 166.35(5) 2_655 2_655
Au6 Au1 Ag1 116.00(5) 2_655 .
Au6 Au1 Ag3 60.68(4) 2_655 2_655
Au6 Au1 Ag2 115.99(5) 2_655 2_655
Au6 Au1 Ag4 62.40(4) 2_655 2_655
Au5 Au1 Au2 59.94(3) . 2_655
Au5 Au1 Au1 107.92(3) . 2_655
Au5 Au1 Au6 60.38(3) . 2_655
Au5 Au1 Au7 118.10(4) . 2_655
Au5 Au1 Ag1 114.01(4) . 2_655
Au5 Au1 Ag1 167.57(5) . .
Au5 Au1 Ag3 114.19(4) . 2_655
Au5 Au1 Ag2 62.22(4) . 2_655
Au5 Au1 Ag4 60.31(4) . 2_655
Ag1 Au1 Au1 61.04(4) . 2_655
Ag1 Au1 Au7 71.16(4) 2_655 2_655
Ag1 Au1 Au7 74.17(4) . 2_655
Ag1 Au1 Ag1 66.53(6) . 2_655
Ag1 Au1 Ag3 129.59(5) 2_655 2_655
Ag1 Au1 Ag3 69.66(5) . 2_655
Ag1 Au1 Ag4 127.42(5) 2_655 2_655
Ag1 Au1 Ag4 130.15(5) . 2_655
Ag3 Au1 Au7 74.03(4) 2_655 2_655
Ag3 Au1 Ag4 68.45(5) 2_655 2_655
Ag2 Au1 Au2 61.98(4) 2_655 2_655
Ag2 Au1 Au1 113.01(5) 2_655 2_655
Ag2 Au1 Au7 66.20(4) 2_655 2_655
Ag2 Au1 Ag1 125.86(5) 2_655 .
Ag2 Au1 Ag1 66.69(5) 2_655 2_655
Ag2 Au1 Ag3 127.50(6) 2_655 2_655
Ag2 Au1 Ag4 66.34(5) 2_655 2_655
Ag4 Au1 Au7 69.37(4) 2_655 2_655
Au2 Au3 Au4 107.23(3) . .
Au2 Au3 Au6 60.64(3) . 2_655
Au2 Au3 Au5 59.83(3) . 2_655
Au2 Au3 Au9 123.10(4) . .
Au2 Au3 Ag6 112.87(4) . .
Au2 Au3 Ag10 60.43(4) . .
Au2 Au3 Ag5 62.17(4) . .
Au2 Au3 Ag7 165.19(5) . .
Au2 Au3 Ag8 116.04(4) . .
Au4 Au3 Au2 107.31(3) 2_655 .
Au4 Au3 Au4 60.92(3) 2_655 .
Au4 Au3 Au6 59.70(3) . 2_655
Au4 Au3 Au6 109.30(4) 2_655 2_655
Au4 Au3 Au5 108.25(4) . 2_655
Au4 Au3 Au5 59.56(3) 2_655 2_655
Au4 Au3 Au9 117.03(4) 2_655 .
Au4 Au3 Au9 124.46(4) . .
Au4 Au3 Ag6 61.08(4) 2_655 .
Au4 Au3 Ag6 116.33(4) . .
Au4 Au3 Ag10 166.86(5) 2_655 .
Au4 Au3 Ag10 116.11(5) . .
Au4 Au3 Ag5 167.41(5) . .
Au4 Au3 Ag5 114.01(5) 2_655 .
Au4 Au3 Ag7 59.67(4) 2_655 .
Au4 Au3 Ag7 61.25(4) . .
Au4 Au3 Ag8 112.61(5) 2_655 .
Au4 Au3 Ag8 58.48(4) . .
Au6 Au3 Au5 109.40(3) 2_655 2_655
Au6 Au3 Au9 126.58(4) 2_655 .
Au6 Au3 Ag6 167.51(5) 2_655 .
Au6 Au3 Ag10 61.59(4) 2_655 .
Au6 Au3 Ag5 115.43(4) 2_655 .
Au6 Au3 Ag7 114.79(5) 2_655 .
Au6 Au3 Ag8 60.02(4) 2_655 .
Au5 Au3 Au9 116.03(4) 2_655 .
Au5 Au3 Ag6 59.44(4) 2_655 .
Au5 Au3 Ag10 112.85(4) 2_655 .
Au5 Au3 Ag7 112.98(5) 2_655 .
Au5 Au3 Ag8 165.51(5) 2_655 .
Au9 Au3 Ag6 65.83(4) . .
Ag10 Au3 Au9 75.60(4) . .
Ag10 Au3 Ag6 126.22(5) . .
Ag10 Au3 Ag8 72.14(5) . .
Ag5 Au3 Au5 61.22(4) . 2_655
Ag5 Au3 Au9 68.06(4) . .
Ag5 Au3 Ag6 65.66(5) . .
Ag5 Au3 Ag10 65.91(5) . .
Ag5 Au3 Ag7 127.79(5) . .
Ag5 Au3 Ag8 131.00(6) . .
Ag7 Au3 Au9 71.40(4) . .
Ag7 Au3 Ag6 68.52(5) . .
Ag7 Au3 Ag10 131.70(5) . .
Ag7 Au3 Ag8 67.35(5) . .
Ag8 Au3 Au9 78.16(4) . .
Ag8 Au3 Ag6 129.69(5) . .
Au3 Au4 Au3 107.66(4) 2_655 .
Au3 Au4 Au4 58.76(3) . 2_655
Au3 Au4 Au4 60.31(3) 2_655 2_655
Au3 Au4 Au6 109.62(3) 2_655 2_655
Au3 Au4 Au5 61.54(3) 2_655 .
Au3 Au4 Au10 126.24(4) 2_655 .
Au3 Au4 Au10 117.71(4) . .
Au3 Au4 Ag6 167.54(5) . 2_655
Au3 Au4 Ag6 62.73(4) 2_655 2_655
Au3 Au4 Ag7 112.33(5) 2_655 .
Au3 Au4 Ag7 59.98(4) . .
Au3 Au4 Ag7 61.58(4) 2_655 2_655
Au3 Au4 Ag8 168.51(5) 2_655 .
Au3 Au4 Ag9 113.62(5) . .
Au3 Au4 Ag9 117.38(5) 2_655 .
Au4 Au4 Au10 122.84(3) 2_655 .
Au4 Au4 Ag6 117.26(5) 2_655 2_655
Au4 Au4 Ag7 58.57(4) 2_655 .
Au4 Au4 Ag9 167.31(4) 2_655 .
Au6 Au4 Au3 60.30(3) 2_655 .
Au6 Au4 Au4 108.04(3) 2_655 2_655
Au6 Au4 Au10 116.94(4) 2_655 .
Au6 Au4 Ag6 113.85(4) 2_655 2_655
Au6 Au4 Ag7 114.20(5) 2_655 .
Au6 Au4 Ag9 60.08(4) 2_655 .
Au5 Au4 Au3 108.44(3) . .
Au5 Au4 Au4 109.33(3) . 2_655
Au5 Au4 Au6 60.39(3) . 2_655
Au5 Au4 Au10 122.56(4) . .
Au5 Au4 Ag6 60.59(4) . 2_655
Au5 Au4 Ag7 165.90(5) . .
Au5 Au4 Ag7 116.40(5) . 2_655
Au5 Au4 Ag9 61.89(4) . .
Ag6 Au4 Au10 74.63(4) 2_655 .
Ag7 Au4 Au3 113.70(5) 2_655 .
Ag7 Au4 Au4 61.68(4) 2_655 2_655
Ag7 Au4 Au6 168.50(5) 2_655 2_655
Ag7 Au4 Au10 74.37(4) 2_655 .
Ag7 Au4 Au10 71.51(4) . .
Ag7 Au4 Ag6 129.78(5) . 2_655
Ag7 Au4 Ag6 69.85(5) 2_655 2_655
Ag7 Au4 Ag7 66.02(7) 2_655 .
Ag7 Au4 Ag9 129.61(5) 2_655 .
Ag7 Au4 Ag9 128.54(5) . .
Ag8 Au4 Au3 62.15(4) . .
Ag8 Au4 Au4 113.92(5) . 2_655
Ag8 Au4 Au6 61.46(4) . 2_655
Ag8 Au4 Au5 115.01(5) . .
Ag8 Au4 Au10 65.18(4) . .
Ag8 Au4 Ag6 126.44(6) . 2_655
Ag8 Au4 Ag7 126.07(5) . 2_655
Ag8 Au4 Ag7 68.24(5) . .
Ag8 Au4 Ag9 65.79(5) . .
Ag9 Au4 Au10 69.22(4) . .
Ag9 Au4 Ag6 67.77(5) . 2_655
Au2 Au6 Au11 114.88(4) 2_655 2_655
Au2 Au6 Ag3 62.47(4) 2_655 .
Au2 Au6 Ag10 59.36(4) 2_655 2_655
Au2 Au6 Ag8 115.42(5) 2_655 2_655
Au2 Au6 Ag4 114.11(4) 2_655 .
Au2 Au6 Ag9 165.78(5) 2_655 2_655
Au1 Au6 Au2 58.93(3) 2_655 2_655
Au1 Au6 Au3 106.33(4) 2_655 2_655
Au1 Au6 Au4 106.54(4) 2_655 2_655
Au1 Au6 Au5 59.78(3) 2_655 2_655
Au1 Au6 Au11 135.28(4) 2_655 2_655
Au1 Au6 Ag3 61.30(4) 2_655 .
Au1 Au6 Ag10 112.04(4) 2_655 2_655
Au1 Au6 Ag8 163.80(5) 2_655 2_655
Au1 Au6 Ag4 60.41(4) 2_655 .
Au1 Au6 Ag9 115.97(5) 2_655 2_655
Au3 Au6 Au2 58.79(3) 2_655 2_655
Au3 Au6 Au11 104.25(4) 2_655 2_655
Au3 Au6 Ag3 114.69(5) 2_655 .
Au3 Au6 Ag10 60.15(4) 2_655 2_655
Au3 Au6 Ag8 61.19(4) 2_655 2_655
Au3 Au6 Ag4 164.31(5) 2_655 .
Au3 Au6 Ag9 114.59(4) 2_655 2_655
Au4 Au6 Au2 106.02(4) 2_655 2_655
Au4 Au6 Au3 60.00(3) 2_655 2_655
Au4 Au6 Au5 59.51(3) 2_655 2_655
Au4 Au6 Au11 116.85(4) 2_655 2_655
Au4 Au6 Ag3 166.00(5) 2_655 .
Au4 Au6 Ag10 115.09(4) 2_655 2_655
Au4 Au6 Ag8 58.97(4) 2_655 2_655
Au4 Au6 Ag4 113.47(5) 2_655 .
Au4 Au6 Ag9 61.48(4) 2_655 2_655
Au5 Au6 Au2 106.49(4) 2_655 2_655
Au5 Au6 Au3 107.51(4) 2_655 2_655
Au5 Au6 Au11 136.76(4) 2_655 2_655
Au5 Au6 Ag3 114.21(4) 2_655 .
Au5 Au6 Ag10 164.20(5) 2_655 2_655
Au5 Au6 Ag8 112.05(5) 2_655 2_655
Au5 Au6 Ag4 59.45(4) 2_655 .
Au5 Au6 Ag9 62.10(4) 2_655 2_655
Ag3 Au6 Au11 76.57(4) . 2_655
Ag3 Au6 Ag10 67.24(5) . 2_655
Ag3 Au6 Ag4 67.93(5) . .
Ag10 Au6 Au11 58.92(4) 2_655 2_655
Ag10 Au6 Ag4 130.63(5) 2_655 .
Ag8 Au6 Au11 60.69(4) 2_655 2_655
Ag8 Au6 Ag3 131.84(5) 2_655 .
Ag8 Au6 Ag10 72.02(5) 2_655 2_655
Ag8 Au6 Ag4 129.80(6) 2_655 .
Ag4 Au6 Au11 91.43(5) . 2_655
Ag9 Au6 Au11 78.38(4) 2_655 2_655
Ag9 Au6 Ag3 128.66(5) 2_655 .
Ag9 Au6 Ag10 130.48(6) 2_655 2_655
Ag9 Au6 Ag8 65.41(5) 2_655 2_655
Ag9 Au6 Ag4 68.71(5) 2_655 .
Au2 Au5 Au3 58.80(3) 2_655 2_655
Au2 Au5 Au6 107.77(4) 2_655 2_655
Au2 Au5 Au8 106.32(4) 2_655 2_655
Au2 Au5 Ag6 114.52(5) 2_655 2_655
Au2 Au5 Ag5 61.16(4) 2_655 2_655
Au2 Au5 Ag2 60.97(4) 2_655 2_655
Au2 Au5 Ag4 114.82(5) 2_655 2_655
Au2 Au5 Ag9 164.55(5) 2_655 .
Au1 Au5 Au2 60.27(3) . 2_655
Au1 Au5 Au3 106.94(4) . 2_655
Au1 Au5 Au6 59.84(3) . 2_655
Au1 Au5 Au8 116.14(4) . 2_655
Au1 Au5 Ag6 167.14(5) . 2_655
Au1 Au5 Ag5 115.89(4) . 2_655
Au1 Au5 Ag2 58.97(4) . 2_655
Au1 Au5 Ag4 61.56(4) . 2_655
Au1 Au5 Ag9 113.82(5) . .
Au3 Au5 Au8 116.29(4) 2_655 2_655
Au3 Au5 Ag6 62.33(4) 2_655 2_655
Au3 Au5 Ag5 59.38(4) 2_655 2_655
Au3 Au5 Ag2 114.76(5) 2_655 2_655
Au3 Au5 Ag4 167.11(5) 2_655 2_655
Au3 Au5 Ag9 114.06(4) 2_655 .
Au4 Au5 Au2 105.96(4) . 2_655
Au4 Au5 Au1 107.05(4) . .
Au4 Au5 Au3 58.90(3) . 2_655
Au4 Au5 Au6 60.10(3) . 2_655
Au4 Au5 Au8 134.84(4) . 2_655
Au4 Au5 Ag6 61.92(4) . 2_655
Au4 Au5 Ag5 111.81(4) . 2_655
Au4 Au5 Ag2 163.80(5) . 2_655
Au4 Au5 Ag4 116.87(5) . 2_655
Au4 Au5 Ag9 60.80(4) . .
Au6 Au5 Au3 107.28(4) 2_655 2_655
Au6 Au5 Au8 134.20(4) 2_655 2_655
Au6 Au5 Ag6 114.75(4) 2_655 2_655
Au6 Au5 Ag5 165.37(5) 2_655 2_655
Au6 Au5 Ag2 112.65(4) 2_655 2_655
Au6 Au5 Ag4 62.66(4) 2_655 2_655
Au6 Au5 Ag9 59.62(4) 2_655 .
Ag6 Au5 Au8 76.26(4) 2_655 2_655
Ag6 Au5 Ag5 66.08(5) 2_655 2_655
Ag6 Au5 Ag2 130.65(5) 2_655 2_655
Ag6 Au5 Ag9 67.86(5) 2_655 .
Ag5 Au5 Au8 60.39(4) 2_655 2_655
Ag5 Au5 Ag9 129.26(5) 2_655 .
Ag2 Au5 Au8 61.10(4) 2_655 2_655
Ag2 Au5 Ag5 71.62(5) 2_655 2_655
Ag2 Au5 Ag9 130.27(5) 2_655 .
Ag4 Au5 Au8 75.69(5) 2_655 2_655
Ag4 Au5 Ag6 128.14(6) 2_655 2_655
Ag4 Au5 Ag5 129.43(6) 2_655 2_655
Ag4 Au5 Ag2 65.63(5) 2_655 2_655
Ag4 Au5 Ag9 69.00(5) 2_655 .
Ag9 Au5 Au8 89.12(5) . 2_655
Au2 Au12 Ag1 55.33(3) . .
Au2 Au12 Ag3 58.36(4) . 2_655
Au2 Au12 Ag10 54.60(3) . .
Ag1 Au12 Ag10 103.92(4) . .
Ag3 Au12 Ag1 61.23(4) 2_655 .
Ag3 Au12 Ag10 59.87(4) 2_655 .
C25 Au12 Au2 96.5(6) . .
C25 Au12 Ag1 50.0(6) . .
C25 Au12 Ag3 57.2(6) . 2_655
C25 Au12 Ag10 116.6(7) . .
C17 Au12 Au2 91.8(6) . .
C17 Au12 Ag1 132.9(7) . .
C17 Au12 Ag3 132.9(7) . 2_655
C17 Au12 Ag10 73.3(7) . .
C17 Au12 C25 169.7(9) . .
Ag10 Au11 Au6 58.90(4) . 2_655
Ag10 Au11 Ag8 70.44(5) . .
Ag8 Au11 Au6 57.04(4) . 2_655
C41 Au11 Au6 89.1(6) . 2_655
C41 Au11 Ag10 59.4(6) . .
C41 Au11 Ag8 129.3(6) . .
C33 Au11 Au6 97.0(7) . 2_655
C33 Au11 Ag10 124.1(8) . .
C33 Au11 Ag8 55.2(7) . .
C33 Au11 C41 173.9(9) . .
Au4 Au10 Ag8 54.77(4) . .
Au4 Au10 Ag9 54.48(3) . .
Ag8 Au10 Ag9 57.33(4) . .
S2 Au10 Au4 101.45(17) . .
S2 Au10 Ag8 82.4(2) . .
S2 Au10 Ag9 139.6(2) . .
C73 Au10 Au4 86.8(6) . .
C73 Au10 Ag8 105.5(7) . .
C73 Au10 Ag9 48.7(7) . .
C73 Au10 S2 171.0(7) . .
Au3 Au9 Ag6 57.77(4) . .
Au3 Au9 Ag5 54.88(4) . .
Au3 Au9 Ag7 53.36(3) . .
Ag6 Au9 Ag5 58.75(4) . .
Ag6 Au9 Ag7 59.78(4) . .
Ag5 Au9 Ag7 101.71(5) . .
C49 Au9 Au3 92.6(7) . .
C49 Au9 Ag6 52.8(6) . .
C49 Au9 Ag5 111.0(6) . .
C49 Au9 Ag7 49.5(8) . .
C57 Au9 Au3 93.8(7) . .
C57 Au9 Ag6 133.5(8) . .
C57 Au9 Ag5 74.9(8) . .
C57 Au9 Ag7 134.2(7) . .
C57 Au9 C49 173.0(10) . .
Au5 Au8 Ag2 57.99(4) 2_655 .
Ag5 Au8 Au5 58.38(4) . 2_655
Ag5 Au8 Ag2 69.49(5) . .
C1 Au8 Au5 96.1(8) . 2_655
C1 Au8 Ag5 124.8(9) . .
C1 Au8 Ag2 56.1(9) . .
C1 Au8 C9 174.8(11) . .
C9 Au8 Au5 89.1(7) . 2_655
C9 Au8 Ag5 57.4(7) . .
C9 Au8 Ag2 126.7(7) . .
Au1 Au7 Ag1 53.43(3) 2_655 .
Au1 Au7 Ag2 54.76(4) 2_655 .
Au1 Au7 Ag4 54.67(4) 2_655 .
Ag2 Au7 Ag1 56.99(4) . .
Ag2 Au7 Ag4 57.64(4) . .
Ag4 Au7 Ag1 100.90(4) . .
S1 Au7 Au1 102.53(16) . 2_655
S1 Au7 Ag1 49.15(16) . .
S1 Au7 Ag2 81.44(18) . .
S1 Au7 Ag4 139.07(18) . .
C65 Au7 Au1 87.0(7) . 2_655
C65 Au7 Ag1 140.3(7) . .
C65 Au7 Ag2 105.7(7) . .
C65 Au7 Ag4 48.6(7) . .
C65 Au7 S1 170.3(7) . .
Au2 Ag1 Au1 58.69(4) . 2_655
Au2 Ag1 Au12 56.02(3) . .
Au2 Ag1 Au7 104.75(5) . .
Au2 Ag1 Ag1 103.65(3) . 2_655
Au2 Ag1 Ag3 57.28(4) . 2_655
Au2 Ag1 Ag2 57.58(4) . .
Au1 Ag1 Au2 58.28(4) . .
Au1 Ag1 Au1 59.83(4) . 2_655
Au1 Ag1 Au12 108.69(5) 2_655 .
Au1 Ag1 Au12 103.71(5) . .
Au1 Ag1 Au7 109.19(5) . .
Au1 Ag1 Au7 55.42(4) 2_655 .
Au1 Ag1 Ag1 55.90(4) 2_655 2_655
Au1 Ag1 Ag1 57.57(4) . 2_655
Au1 Ag1 Ag3 56.31(4) . 2_655
Au1 Ag1 Ag3 105.36(5) 2_655 2_655
Au1 Ag1 Ag2 104.69(5) . .
Au1 Ag1 Ag2 55.61(4) 2_655 .
Au12 Ag1 Au7 120.82(5) . .
Au12 Ag1 Ag3 58.06(4) . 2_655
Ag1 Ag1 Au12 159.31(3) 2_655 .
Ag1 Ag1 Au7 64.44(6) 2_655 .
Ag1 Ag1 Ag3 109.63(7) 2_655 2_655
Ag3 Ag1 Au7 160.44(6) 2_655 .
Ag2 Ag1 Au12 67.33(5) . .
Ag2 Ag1 Au7 57.58(5) . .
Ag2 Ag1 Ag1 106.65(7) . 2_655
Ag2 Ag1 Ag3 110.39(6) . 2_655
S1 Ag1 Au2 136.02(17) . .
S1 Ag1 Au1 145.92(18) . .
S1 Ag1 Au1 98.73(16) . 2_655
S1 Ag1 Au12 108.53(18) . .
S1 Ag1 Au7 43.36(15) . .
S1 Ag1 Ag1 88.73(18) . 2_655
S1 Ag1 Ag3 155.17(17) . 2_655
S1 Ag1 Ag2 78.45(17) . .
C25 Ag1 Au2 88.4(5) . .
C25 Ag1 Au1 109.6(6) . .
C25 Ag1 Au1 146.6(4) . 2_655
C25 Ag1 Au12 39.7(4) . .
C25 Ag1 Au7 140.3(6) . .
C25 Ag1 Ag1 149.1(5) . 2_655
C25 Ag1 Ag3 53.5(6) . 2_655
C25 Ag1 Ag2 103.8(5) . .
C25 Ag1 S1 102.3(6) . .
Au3 Ag6 Au9 56.40(4) . .
Au3 Ag6 Ag5 55.34(4) . .
Au3 Ag6 Ag7 54.10(4) . .
Au3 Ag6 Ag9 102.44(5) . 2_655
Au4 Ag6 Au3 56.19(4) 2_655 .
Au4 Ag6 Au9 104.93(5) 2_655 .
Au4 Ag6 Ag5 101.72(5) 2_655 .
Au4 Ag6 Ag7 53.33(4) 2_655 .
Au4 Ag6 Ag9 55.75(4) 2_655 2_655
Au5 Ag6 Au3 58.23(4) 2_655 .
Au5 Ag6 Au4 57.49(4) 2_655 2_655
Au5 Ag6 Au9 106.97(5) 2_655 .
Au5 Ag6 Ag5 57.19(4) 2_655 .
Au5 Ag6 Ag7 100.77(5) 2_655 .
Au5 Ag6 Ag9 56.69(4) 2_655 2_655
Au9 Ag6 Ag7 62.70(5) . .
Au9 Ag6 Ag9 158.72(6) . 2_655
Ag5 Ag6 Au9 61.09(5) . .
Ag5 Ag6 Ag7 105.47(6) . .
Ag5 Ag6 Ag9 110.75(6) . 2_655
Ag9 Ag6 Ag7 104.46(6) 2_655 .
C73 Ag6 Au3 134.1(7) 2_655 .
C73 Ag6 Au4 78.7(7) 2_655 2_655
C73 Ag6 Au5 106.0(6) 2_655 2_655
C73 Ag6 Au9 142.6(6) 2_655 .
C73 Ag6 Ag5 155.9(6) 2_655 .
C73 Ag6 Ag7 94.2(7) 2_655 .
C73 Ag6 Ag9 49.3(6) 2_655 2_655
C49 Ag6 Au3 82.3(7) . .
C49 Ag6 Au4 103.6(6) . 2_655
C49 Ag6 Au5 140.4(7) . 2_655
C49 Ag6 Au9 39.7(7) . .
C49 Ag6 Ag5 100.4(7) . .
C49 Ag6 Ag7 50.4(6) . .
C49 Ag6 Ag9 145.1(7) . 2_655
C49 Ag6 C73 103.0(9) . 2_655
C9 Ag6 Au3 106.8(5) . .
C9 Ag6 Au4 139.9(6) . 2_655
C9 Ag6 Au5 82.5(6) . 2_655
C9 Ag6 Au9 88.0(7) . .
C9 Ag6 Ag5 51.5(5) . .
C9 Ag6 Ag7 150.3(6) . .
C9 Ag6 Ag9 101.9(7) . 2_655
C9 Ag6 C73 113.5(9) . 2_655
C9 Ag6 C49 109.8(9) . .
Au2 Ag3 Au12 56.27(4) 2_655 2_655
Au2 Ag3 Ag1 54.60(4) 2_655 2_655
Au2 Ag3 Ag10 54.77(4) 2_655 2_655
Au2 Ag3 Ag4 102.44(5) 2_655 .
Au1 Ag3 Au2 56.41(4) 2_655 2_655
Au1 Ag3 Au12 104.05(5) 2_655 2_655
Au1 Ag3 Ag1 54.03(4) 2_655 2_655
Au1 Ag3 Ag10 101.84(5) 2_655 2_655
Au1 Ag3 Ag4 55.80(4) 2_655 .
Au6 Ag3 Au2 57.90(4) . 2_655
Au6 Ag3 Au1 58.02(4) . 2_655
Au6 Ag3 Au12 107.19(5) . 2_655
Au6 Ag3 Ag1 101.54(5) . 2_655
Au6 Ag3 Ag10 57.01(4) . 2_655
Au6 Ag3 Ag4 57.12(4) . .
Au12 Ag3 Ag1 60.70(4) 2_655 2_655
Au12 Ag3 Ag10 61.82(4) 2_655 2_655
Au12 Ag3 Ag4 158.35(6) 2_655 .
Ag10 Ag3 Ag1 104.94(6) 2_655 2_655
Ag10 Ag3 Ag4 111.16(6) 2_655 .
Ag4 Ag3 Ag1 105.23(6) . 2_655
C41 Ag3 Au2 106.3(5) 2_655 2_655
C41 Ag3 Au1 141.1(5) 2_655 2_655
C41 Ag3 Au6 83.1(5) 2_655 .
C41 Ag3 Au12 88.0(5) 2_655 2_655
C41 Ag3 Ag1 148.5(5) 2_655 2_655
C41 Ag3 Ag10 51.5(5) 2_655 2_655
C41 Ag3 Ag4 103.4(5) 2_655 .
C41 Ag3 C25 110.4(7) 2_655 2_655
C41 Ag3 C42 26.6(7) 2_655 2_655
C41 Ag3 C65 114.5(8) 2_655 .
C25 Ag3 Au2 83.0(5) 2_655 2_655
C25 Ag3 Au1 102.1(5) 2_655 2_655
C25 Ag3 Au6 140.9(5) 2_655 .
C25 Ag3 Au12 40.6(4) 2_655 2_655
C25 Ag3 Ag1 48.3(5) 2_655 2_655
C25 Ag3 Ag10 102.0(4) 2_655 2_655
C25 Ag3 Ag4 142.8(4) 2_655 .
C25 Ag3 C42 86.3(7) 2_655 2_655
C42 Ag3 Au2 115.7(5) 2_655 2_655
C42 Ag3 Au1 166.9(5) 2_655 2_655
C42 Ag3 Au6 109.3(5) 2_655 .
C42 Ag3 Au12 75.8(5) 2_655 2_655
C42 Ag3 Ag1 132.4(5) 2_655 2_655
C42 Ag3 Ag10 66.3(5) 2_655 2_655
C42 Ag3 Ag4 121.8(5) 2_655 .
C65 Ag3 Au2 134.1(6) . 2_655
C65 Ag3 Au1 78.3(6) . 2_655
C65 Ag3 Au6 106.2(5) . .
C65 Ag3 Au12 141.6(5) . 2_655
C65 Ag3 Ag1 94.3(6) . 2_655
C65 Ag3 Ag10 156.3(6) . 2_655
C65 Ag3 Ag4 49.1(5) . .
C65 Ag3 C25 101.0(7) . 2_655
C65 Ag3 C42 110.2(8) . 2_655
Au2 Ag10 Au3 57.92(4) . .
Au2 Ag10 Au6 58.66(4) . 2_655
Au2 Ag10 Au12 55.84(4) . .
Au2 Ag10 Au11 117.28(6) . .
Au2 Ag10 Ag3 58.10(4) . 2_655
Au2 Ag10 Ag5 58.03(4) . .
Au2 Ag10 Ag8 100.26(5) . .
Au3 Ag10 Au6 58.26(4) . 2_655
Au3 Ag10 Au12 108.91(5) . .
Au3 Ag10 Au11 105.30(6) . .
Au3 Ag10 Ag3 103.90(5) . 2_655
Au3 Ag10 Ag5 56.50(4) . .
Au3 Ag10 Ag8 54.10(4) . .
Au6 Ag10 Au12 103.30(5) 2_655 .
Au6 Ag10 Au11 62.18(4) 2_655 .
Au6 Ag10 Ag3 55.75(4) 2_655 2_655
Au6 Ag10 Ag5 105.09(6) 2_655 .
Au6 Ag10 Ag8 53.16(4) 2_655 .
Au12 Ag10 Ag8 155.04(6) . .
Au11 Ag10 Au12 125.32(6) . .
Au11 Ag10 Ag3 72.98(5) . 2_655
Au11 Ag10 Ag5 161.54(7) . .
Au11 Ag10 Ag8 55.48(4) . .
Ag3 Ag10 Au12 58.31(4) 2_655 .
Ag3 Ag10 Ag8 104.82(6) 2_655 .
Ag5 Ag10 Au12 68.78(5) . .
Ag5 Ag10 Ag3 112.13(6) . 2_655
Ag5 Ag10 Ag8 106.48(6) . .
C41 Ag10 Au2 108.8(5) . .
C41 Ag10 Au3 139.5(5) . .
C41 Ag10 Au6 81.8(5) . 2_655
C41 Ag10 Au12 85.1(5) . .
C41 Ag10 Au11 42.7(5) . .
C41 Ag10 Ag3 50.7(5) . 2_655
C41 Ag10 Ag5 153.9(5) . .
C41 Ag10 Ag8 97.8(5) . .
C57 Ag10 Au2 128.6(7) . .
C57 Ag10 Au3 85.7(7) . .
C57 Ag10 Au6 132.6(7) . 2_655
C57 Ag10 Au12 117.9(7) . .
C57 Ag10 Au11 105.9(7) . .
C57 Ag10 Ag3 170.4(7) . 2_655
C57 Ag10 Ag5 72.1(7) . .
C57 Ag10 Ag8 81.6(7) . .
C57 Ag10 C41 121.9(9) . .
C57 Ag10 C58 27.2(10) . .
C58 Ag10 Au2 147.9(7) . .
C58 Ag10 Au3 112.6(9) . .
C58 Ag10 Au6 147.1(10) . 2_655
C58 Ag10 Au12 109.3(10) . .
C58 Ag10 Au11 94.7(8) . .
C58 Ag10 Ag3 143.4(9) . 2_655
C58 Ag10 Ag5 90.6(7) . .
C58 Ag10 Ag8 95.0(10) . .
C58 Ag10 C41 96.8(9) . .
Au2 Ag5 Au9 109.42(5) . .
Au2 Ag5 Au8 104.44(6) . .
Au2 Ag5 Ag6 104.32(6) . .
Au2 Ag5 Ag10 56.35(4) . .
Au2 Ag5 Ag2 54.06(4) . .
Au3 Ag5 Au2 57.70(4) . .
Au3 Ag5 Au5 59.40(4) . 2_655
Au3 Ag5 Au9 57.06(4) . .
Au3 Ag5 Au8 117.10(6) . .
Au3 Ag5 Ag6 59.00(4) . .
Au3 Ag5 Ag10 57.59(4) . .
Au3 Ag5 Ag2 101.35(5) . .
Au5 Ag5 Au2 57.80(4) 2_655 .
Au5 Ag5 Au9 105.84(5) 2_655 .
Au5 Ag5 Au8 61.23(4) 2_655 .
Au5 Ag5 Ag6 56.73(4) 2_655 .
Au5 Ag5 Ag10 104.97(6) 2_655 .
Au5 Ag5 Ag2 54.14(4) 2_655 .
Au9 Ag5 Ag2 157.97(6) . .
Au8 Ag5 Au9 126.84(6) . .
Au8 Ag5 Ag6 72.64(5) . .
Au8 Ag5 Ag10 160.56(7) . .
Au8 Ag5 Ag2 55.67(4) . .
Ag6 Ag5 Au9 60.16(4) . .
Ag6 Ag5 Ag2 106.70(6) . .
Ag10 Ag5 Au9 68.17(5) . .
Ag10 Ag5 Ag6 112.61(6) . .
Ag10 Ag5 Ag2 105.55(6) . .
C17 Ag5 Au2 83.4(7) . .
C17 Ag5 Au3 127.4(7) . .
C17 Ag5 Au5 129.2(7) . 2_655
C17 Ag5 Au9 118.2(6) . .
C17 Ag5 Au8 105.2(6) . .
C17 Ag5 Ag6 172.2(7) . .
C17 Ag5 Ag10 72.0(6) . .
C17 Ag5 Ag2 77.3(6) . .
C17 Ag5 C18 27.0(9) . .
C17 Ag5 C9 122.2(9) . .
C18 Ag5 Au2 110.4(7) . .
C18 Ag5 Au3 145.7(8) . .
C18 Ag5 Au5 146.2(7) . 2_655
C18 Ag5 Au9 108.0(7) . .
C18 Ag5 Au8 96.7(7) . .
C18 Ag5 Ag6 145.3(7) . .
C18 Ag5 Ag10 88.6(8) . .
C18 Ag5 Ag2 92.6(6) . .
C18 Ag5 C9 98.6(9) . .
C9 Ag5 Au2 139.1(7) . .
C9 Ag5 Au3 110.2(6) . .
C9 Ag5 Au5 82.0(6) . 2_655
C9 Ag5 Au9 87.2(6) . .
C9 Ag5 Au8 42.1(6) . .
C9 Ag5 Ag6 51.2(5) . .
C9 Ag5 Ag10 155.3(6) . .
C9 Ag5 Ag2 97.7(6) . .
Au3 Ag7 Au4 58.77(4) . .
Au3 Ag7 Au9 55.24(4) . .
Au3 Ag7 Ag6 57.38(4) . .
Au3 Ag7 Ag7 104.30(4) . 2_655
Au3 Ag7 Ag8 56.95(4) . .
Au4 Ag7 Au3 58.74(4) 2_655 .
Au4 Ag7 Au4 59.75(4) 2_655 .
Au4 Ag7 Au9 108.20(5) . .
Au4 Ag7 Au9 103.44(5) 2_655 .
Au4 Ag7 Ag6 105.53(5) . .
Au4 Ag7 Ag6 56.81(4) 2_655 .
Au4 Ag7 Ag7 55.61(4) . 2_655
Au4 Ag7 Ag7 58.36(4) 2_655 2_655
Au4 Ag7 Ag8 103.75(5) 2_655 .
Au4 Ag7 Ag8 54.43(4) . .
Ag6 Ag7 Au9 57.52(4) . .
Ag7 Ag7 Au9 159.34(3) 2_655 .
Ag7 Ag7 Ag6 111.13(7) 2_655 .
Ag7 Ag7 Ag8 104.85(7) 2_655 .
Ag8 Ag7 Au9 67.93(5) . .
Ag8 Ag7 Ag6 110.31(6) . .
S2 Ag7 Au3 134.34(18) . .
S2 Ag7 Au4 98.05(17) . .
S2 Ag7 Au4 146.2(2) . 2_655
S2 Ag7 Au9 108.0(2) . .
S2 Ag7 Ag6 155.24(19) . .
S2 Ag7 Ag7 88.3(2) . 2_655
S2 Ag7 Ag8 77.44(17) . .
S2 Ag7 C49 105.9(6) . .
C49 Ag7 Au3 84.3(7) . .
C49 Ag7 Au4 142.8(7) . .
C49 Ag7 Au4 106.7(5) . 2_655
C49 Ag7 Au9 37.3(7) . .
C49 Ag7 Ag6 49.9(5) . .
C49 Ag7 Ag7 150.6(7) . 2_655
C49 Ag7 Ag8 103.3(7) . .
Au2 Ag2 Au5 57.95(4) . 2_655
Au2 Ag2 Au8 103.92(5) . .
Au2 Ag2 Au7 110.57(5) . .
Au2 Ag2 Ag1 56.81(4) . .
Au2 Ag2 Ag5 54.33(4) . .
Au2 Ag2 Ag4 105.07(6) . .
Au1 Ag2 Au2 59.16(4) 2_655 .
Au1 Ag2 Au5 58.81(4) 2_655 2_655
Au1 Ag2 Au8 115.81(6) 2_655 .
Au1 Ag2 Au7 59.04(4) 2_655 .
Au1 Ag2 Ag1 57.70(4) 2_655 .
Au1 Ag2 Ag5 102.05(5) 2_655 .
Au1 Ag2 Ag4 58.28(5) 2_655 .
Au5 Ag2 Au8 60.91(4) 2_655 .
Au5 Ag2 Au7 109.32(6) 2_655 .
Au5 Ag2 Ag1 104.44(6) 2_655 .
Au5 Ag2 Ag5 54.23(4) 2_655 .
Au5 Ag2 Ag4 56.69(4) 2_655 .
Au8 Ag2 Au7 129.32(6) . .
Au8 Ag2 Ag1 160.70(7) . .
Au8 Ag2 Ag5 54.84(4) . .
Au8 Ag2 Ag4 71.89(5) . .
Au7 Ag2 Ag5 161.05(6) . .
Ag1 Ag2 Au7 65.43(5) . .
Ag1 Ag2 Ag5 106.96(6) . .
Ag1 Ag2 Ag4 111.96(6) . .
Ag4 Ag2 Au7 64.13(5) . .
Ag4 Ag2 Ag5 106.22(6) . .
N1 Ag2 Au2 118.2(6) . .
N1 Ag2 Au1 127.5(7) . 2_655
N1 Ag2 Au5 171.1(7) . 2_655
N1 Ag2 Au8 115.2(6) . .
N1 Ag2 Au7 79.4(7) . .
N1 Ag2 Ag1 77.4(6) . .
N1 Ag2 Ag5 116.9(7) . .
N1 Ag2 Ag4 131.1(6) . .
N1 Ag2 C1 93.4(10) . .
C1 Ag2 Au2 143.1(9) . .
C1 Ag2 Au1 117.3(7) . 2_655
C1 Ag2 Au5 87.9(8) . 2_655
C1 Ag2 Au8 41.3(8) . .
C1 Ag2 Au7 92.7(8) . .
C1 Ag2 Ag1 157.3(8) . .
C1 Ag2 Ag5 95.7(8) . .
C1 Ag2 Ag4 59.0(7) . .
Au3 Ag8 Au11 103.69(5) . .
Au3 Ag8 Au10 111.09(5) . .
Au3 Ag8 Ag10 53.76(4) . .
Au3 Ag8 Ag7 55.70(4) . .
Au3 Ag8 Ag9 106.02(6) . .
Au4 Ag8 Au3 59.37(4) . .
Au4 Ag8 Au6 59.57(4) . 2_655
Au4 Ag8 Au11 118.91(6) . .
Au4 Ag8 Au10 60.04(4) . .
Au4 Ag8 Ag10 102.26(5) . .
Au4 Ag8 Ag7 57.33(4) . .
Au4 Ag8 Ag9 58.74(5) . .
Au6 Ag8 Au3 58.79(4) 2_655 .
Au6 Ag8 Au11 62.27(4) 2_655 .
Au6 Ag8 Au10 111.06(6) 2_655 .
Au6 Ag8 Ag10 54.82(4) 2_655 .
Au6 Ag8 Ag7 104.40(6) 2_655 .
Au6 Ag8 Ag9 57.22(4) 2_655 .
Au11 Ag8 Au10 132.79(6) . .
Au11 Ag8 Ag10 54.08(4) . .
Au11 Ag8 Ag7 158.92(7) . .
Au11 Ag8 Ag9 75.53(5) . .
Au10 Ag8 Ag10 162.29(6) . .
Au10 Ag8 Ag7 65.83(5) . .
Ag7 Ag8 Ag10 105.13(6) . .
Ag9 Ag8 Au10 65.01(5) . .
Ag9 Ag8 Ag10 107.81(6) . .
Ag9 Ag8 Ag7 112.23(6) . .
C33 Ag8 Au3 144.6(6) . .
C33 Ag8 Au4 123.8(7) . .
C33 Ag8 Au6 91.1(7) . 2_655
C33 Ag8 Au11 41.5(6) . .
C33 Ag8 Au10 96.3(6) . .
C33 Ag8 Ag10 94.7(6) . .
C33 Ag8 Ag7 159.5(6) . .
C33 Ag8 Ag9 65.1(6) . .
N2 Ag8 Au3 112.8(4) . .
N2 Ag8 Au4 126.5(4) . .
N2 Ag8 Au6 167.2(4) . 2_655
N2 Ag8 Au11 114.3(4) . .
N2 Ag8 Au10 80.5(4) . .
N2 Ag8 Ag10 112.7(4) . .
N2 Ag8 Ag7 74.9(4) . .
N2 Ag8 Ag9 135.2(4) . .
N2 Ag8 C33 92.9(8) . .
Au1 Ag4 Au6 57.19(4) 2_655 .
Au1 Ag4 Au7 55.97(4) 2_655 .
Au1 Ag4 Ag3 55.75(4) 2_655 .
Au1 Ag4 Ag2 55.38(4) 2_655 .
Au1 Ag4 Ag9 101.71(5) 2_655 2_655
Au6 Ag4 Au7 106.53(5) . .
Au6 Ag4 Ag3 54.95(4) . .
Au6 Ag4 Ag2 102.94(6) . .
Au6 Ag4 Ag9 54.24(4) . 2_655
Au5 Ag4 Au1 58.13(4) 2_655 2_655
Au5 Ag4 Au6 57.88(4) 2_655 .
Au5 Ag4 Au7 105.27(5) 2_655 .
Au5 Ag4 Ag3 102.52(6) 2_655 .
Au5 Ag4 Ag2 57.68(4) 2_655 .
Au5 Ag4 Ag9 56.40(4) 2_655 2_655
Ag3 Ag4 Au7 64.55(5) . .
Ag3 Ag4 Ag9 104.48(6) . 2_655
Ag2 Ag4 Au7 58.23(4) . .
Ag2 Ag4 Ag3 106.50(6) . .
Ag2 Ag4 Ag9 111.19(6) . 2_655
Ag9 Ag4 Au7 157.67(6) 2_655 .
Cl1 Ag4 Au1 151.62(15) 2_655 2_655
Cl1 Ag4 Au6 96.03(16) 2_655 .
Cl1 Ag4 Au5 101.35(15) 2_655 2_655
Cl1 Ag4 Au7 151.52(15) 2_655 .
Cl1 Ag4 Ag3 119.06(18) 2_655 .
Cl1 Ag4 Ag2 133.51(18) 2_655 .
Cl1 Ag4 Ag9 50.56(14) 2_655 2_655
C65 Ag4 Au1 79.4(6) . 2_655
C65 Ag4 Au6 105.9(5) . .
C65 Ag4 Au5 137.0(6) . 2_655
C65 Ag4 Au7 36.5(6) . .
C65 Ag4 Ag3 51.0(5) . .
C65 Ag4 Ag2 94.3(6) . .
C65 Ag4 Ag9 149.9(6) . 2_655
C65 Ag4 Cl1 120.7(7) . 2_655
Au4 Ag9 Au5 57.31(4) . .
Au4 Ag9 Au10 56.30(4) . .
Au4 Ag9 Ag6 56.48(4) . 2_655
Au4 Ag9 Ag8 55.47(4) . .
Au4 Ag9 Ag4 102.40(5) . 2_655
Au6 Ag9 Au4 58.44(4) 2_655 .
Au6 Ag9 Au5 58.28(4) 2_655 .
Au6 Ag9 Au10 105.11(5) 2_655 .
Au6 Ag9 Ag6 103.66(6) 2_655 2_655
Au6 Ag9 Ag8 57.37(5) 2_655 .
Au6 Ag9 Ag4 57.05(4) 2_655 2_655
Au5 Ag9 Au10 107.40(5) . .
Au5 Ag9 Ag6 55.45(4) . 2_655
Au5 Ag9 Ag8 102.99(6) . .
Au5 Ag9 Ag4 54.60(4) . 2_655
Ag6 Ag9 Au10 65.72(4) 2_655 .
Ag6 Ag9 Ag4 104.83(6) 2_655 2_655
Ag8 Ag9 Au10 57.66(4) . .
Ag8 Ag9 Ag6 107.25(6) . 2_655
Ag8 Ag9 Ag4 111.52(6) . 2_655
Ag4 Ag9 Au10 158.68(6) 2_655 .
Cl1 Ag9 Au4 153.01(15) . .
Cl1 Ag9 Au6 98.54(15) . 2_655
Cl1 Ag9 Au5 99.81(15) . .
Cl1 Ag9 Au10 150.57(15) . .
Cl1 Ag9 Ag6 125.24(18) . 2_655
Cl1 Ag9 Ag8 126.77(18) . .
Cl1 Ag9 Ag4 50.67(14) . 2_655
C73 Ag9 Au4 80.4(6) . .
C73 Ag9 Au6 138.2(6) . 2_655
C73 Ag9 Au5 106.8(5) . .
C73 Ag9 Au10 37.7(7) . .
C73 Ag9 Ag6 51.4(5) . 2_655
C73 Ag9 Ag8 94.9(8) . .
C73 Ag9 Ag4 149.9(7) . 2_655
C73 Ag9 Cl1 123.1(7) . .
Ag9 Cl1 Ag4 78.77(18) . 2_655
Au7 S1 Ag1 87.5(2) . .
C81 S1 Au7 105.1(11) . .
C81 S1 Ag1 99.0(8) . .
Au10 S2 Ag7 88.9(2) . .
C86 S2 Au10 110.0(7) . .
C86 S2 Ag7 94.9(7) . .
Au11 C41 Ag3 105.7(9) . 2_655
Au11 C41 Ag10 77.9(7) . .
Ag3 C41 Ag10 77.8(6) 2_655 .
C42 C41 Au11 166.6(19) . .
C42 C41 Ag3 83.8(15) . 2_655
C42 C41 Ag10 113.9(17) . .
Au10 C73 Ag6 100.4(9) . 2_655
Au10 C73 Ag9 93.6(11) . .
Ag9 C73 Ag6 79.2(7) . 2_655
C74 C73 Au10 170(2) . .
C74 C73 Ag6 89.3(19) . 2_655
C74 C73 Ag9 90.7(19) . .
C85 N1 Ag2 116(2) . .
C81 N1 Ag2 127(2) . .
C81 N1 C85 117(3) . .
Au9 C49 Ag6 87.6(10) . .
Au9 C49 Ag7 93.2(12) . .
Ag6 C49 Ag7 79.7(7) . .
C50 C49 Au9 169(2) . .
C50 C49 Ag6 103(2) . .
C50 C49 Ag7 84.9(18) . .
Au12 C25 Ag1 90.3(8) . .
Au12 C25 Ag3 82.2(7) . 2_655
Ag1 C25 Ag3 78.2(6) . 2_655
C26 C25 Au12 176(2) . .
C26 C25 Ag1 91.8(17) . .
C26 C25 Ag3 101.5(19) . 2_655
C65 C66 C67 166(3) . .
C25 C26 C27 175(3) . .
C34 C35 C36 116(2) . .
C40 C35 C34 124(2) . .
C40 C35 C36 119(2) . .
C33 C34 C35 173(3) . .
C44 C43 C48 120.0 . .
C44 C43 C42 120.8(17) . .
C48 C43 C42 119.1(17) . .
C43 C44 H44 120.0 . .
C43 C44 C45 120.0 . .
C45 C44 H44 120.0 . .
C44 C45 H45 120.0 . .
C46 C45 C44 120.0 . .
C46 C45 H45 120.0 . .
C45 C46 H46 120.0 . .
C45 C46 C47 120.0 . .
C47 C46 H46 120.0 . .
C46 C47 H47 120.0 . .
C48 C47 C46 120.0 . .
C48 C47 H47 120.0 . .
C43 C48 H48 120.0 . .
C47 C48 C43 120.0 . .
C47 C48 H48 120.0 . .
Au9 C57 Ag10 104.9(10) . .
C58 C57 Au9 170(3) . .
C58 C57 Ag10 81(2) . .
C73 C74 C75 168(2) . .
Au8 C1 Ag2 82.6(11) . .
C2 C1 Au8 173(3) . .
C2 C1 Ag2 103(2) . .
Au11 C33 Ag8 83.2(9) . .
C34 C33 Au11 173(2) . .
C34 C33 Ag8 102.3(18) . .
C41 C42 Ag3 69.6(14) . 2_655
C41 C42 C43 172(2) . .
C43 C42 Ag3 115.2(14) . 2_655
C76 C77 H77 120.0 . .
C76 C77 C78 120.0 . .
C78 C77 H77 120.0 . .
C77 C76 H76 120.0 . .
C75 C76 C77 120.0 . .
C75 C76 H76 120.0 . .
C76 C75 C74 118.3(15) . .
C76 C75 C80 120.0 . .
C80 C75 C74 121.7(15) . .
C75 C80 H80 120.0 . .
C75 C80 C79 120.0 . .
C79 C80 H80 120.0 . .
C80 C79 H79 120.0 . .
C78 C79 C80 120.0 . .
C78 C79 H79 120.0 . .
C77 C78 H78 120.0 . .
C79 C78 C77 120.0 . .
C79 C78 H78 120.0 . .
C86 N2 Ag8 125.1(9) . .
C86 N2 C90 120.0 . .
C90 N2 Ag8 114.7(9) . .
N2 C86 S2 120.5(11) . .
N2 C86 C87 120.0 . .
C87 C86 S2 119.4(11) . .
C86 C87 H87 120.0 . .
C86 C87 C88 120.0 . .
C88 C87 H87 120.0 . .
C87 C88 H88 120.0 . .
C89 C88 C87 120.0 . .
C89 C88 H88 120.0 . .
C88 C89 H89 120.0 . .
C88 C89 C90 120.0 . .
C90 C89 H89 120.0 . .
N2 C90 H90 120.0 . .
C89 C90 N2 120.0 . .
C89 C90 H90 120.0 . .
C1 C2 C3 178(3) . .
Au7 C65 Ag3 100.2(10) . .
Au7 C65 Ag4 94.9(10) . .
Ag4 C65 Ag3 79.8(7) . .
C66 C65 Au7 168(2) . .
C66 C65 Ag3 89.8(17) . .
C66 C65 Ag4 93.4(18) . .
C9 C10 C11 173(2) . .
Au12 C17 Ag5 107.6(10) . .
C18 C17 Au12 172(2) . .
C18 C17 Ag5 79.4(18) . .
C29 C30 H30 120.0 . .
C29 C30 C31 120.0 . .
C31 C30 H30 120.0 . .
C30 C29 H29 120.0 . .
C28 C29 C30 120.0 . .
C28 C29 H29 120.0 . .
C29 C28 H28 120.0 . .
C29 C28 C27 120.0 . .
C27 C28 H28 120.0 . .
C28 C27 C26 122.1(17) . .
C32 C27 C26 117.9(17) . .
C32 C27 C28 120.0 . .
C27 C32 H32 120.0 . .
C27 C32 C31 120.0 . .
C31 C32 H32 120.0 . .
C30 C31 H31 120.0 . .
C32 C31 C30 120.0 . .
C32 C31 H31 120.0 . .
C17 C18 Ag5 73.6(17) . .
C17 C18 C19 164(3) . .
C19 C18 Ag5 122.0(18) . .
C19 C24 H24 120.0 . .
C19 C24 C23 120.0 . .
C23 C24 H24 120.0 . .
C24 C19 C18 118(2) . .
C20 C19 C18 121(2) . .
C20 C19 C24 120.0 . .
C19 C20 H20 120.0 . .
C19 C20 C21 120.0 . .
C21 C20 H20 120.0 . .
C20 C21 H21 120.0 . .
C22 C21 C20 120.0 . .
C22 C21 H21 120.0 . .
C21 C22 H22 120.0 . .
C23 C22 C21 120.0 . .
C23 C22 H22 120.0 . .
C24 C23 H23 120.0 . .
C22 C23 C24 120.0 . .
C22 C23 H23 120.0 . .
C49 C50 C51 173(3) . .
Au8 C9 Ag6 105.7(11) . .
Au8 C9 Ag5 80.5(8) . .
Ag6 C9 Ag5 77.3(7) . .
C10 C9 Au8 164(2) . .
C10 C9 Ag6 89.1(17) . .
C10 C9 Ag5 108.1(19) . .
N1 C85 H85 120.0 . .
N1 C85 C84 120(4) . .
C84 C85 H85 120.0 . .
N1 C81 S1 120(2) . .
N1 C81 C82 125(3) . .
C82 C81 S1 114(3) . .
C3 C4 H4 120.0 . .
C3 C4 C5 120.0 . .
C5 C4 H4 120.0 . .
C4 C3 C2 121.0(19) . .
C4 C3 C8 120.0 . .
C8 C3 C2 119.0(19) . .
C3 C8 H8 120.0 . .
C3 C8 C7 120.0 . .
C7 C8 H8 120.0 . .
C8 C7 H7 120.0 . .
C6 C7 C8 120.0 . .
C6 C7 H7 120.0 . .
C7 C6 H6 120.0 . .
C7 C6 C5 120.0 . .
C5 C6 H6 120.0 . .
C4 C5 H5 120.0 . .
C6 C5 C4 120.0 . .
C6 C5 H5 120.0 . .
C16 C11 C10 122(2) . .
C16 C11 C12 120.0 . .
C12 C11 C10 118(2) . .
C11 C16 H16 120.0 . .
C11 C16 C15 120.0 . .
C15 C16 H16 120.0 . .
C16 C15 H15 120.0 . .
C14 C15 C16 120.0 . .
C14 C15 H15 120.0 . .
C15 C14 H14 120.0 . .
C15 C14 C13 120.0 . .
C13 C14 H14 120.0 . .
C14 C13 H13 120.0 . .
C12 C13 C14 120.0 . .
C12 C13 H13 120.0 . .
C11 C12 H12 120.0 . .
C13 C12 C11 120.0 . .
C13 C12 H12 120.0 . .
C71 C72 H72 120.0 . .
C71 C72 C67 120.0 . .
C67 C72 H72 120.0 . .
C72 C71 H71 120.0 . .
C70 C71 C72 120.0 . .
C70 C71 H71 120.0 . .
C71 C70 H70 120.0 . .
C69 C70 C71 120.0 . .
C69 C70 H70 120.0 . .
C70 C69 H69 120.0 . .
C70 C69 C68 120.0 . .
C68 C69 H69 120.0 . .
C69 C68 H68 120.0 . .
C67 C68 C69 120.0 . .
C67 C68 H68 120.0 . .
C72 C67 C66 122.3(16) . .
C68 C67 C66 117.6(16) . .
C68 C67 C72 120.0 . .
C35 C36 H36 121.6 . .
C37 C36 C35 117(3) . .
C37 C36 H36 121.6 . .
C52 C51 C50 117.2(18) . .
C52 C51 C56 120.0 . .
C56 C51 C50 122.7(18) . .
C51 C52 H52 120.0 . .
C51 C52 C53 120.0 . .
C53 C52 H52 120.0 . .
C52 C53 H53 120.0 . .
C54 C53 C52 120.0 . .
C54 C53 H53 120.0 . .
C53 C54 H54 120.0 . .
C55 C54 C53 120.0 . .
C55 C54 H54 120.0 . .
C54 C55 H55 120.0 . .
C54 C55 C56 120.0 . .
C56 C55 H55 120.0 . .
C51 C56 H56 120.0 . .
C55 C56 C51 120.0 . .
C55 C56 H56 120.0 . .
C36 C37 H37 118.6 . .
C38 C37 C36 123(3) . .
C38 C37 H37 118.6 . .
C59 C60 H60 120.0 . .
C59 C60 C61 120.0 . .
C61 C60 H60 120.0 . .
C60 C59 C64 120.0 . .
C60 C59 C58 122(3) . .
C64 C59 C58 116(3) . .
C59 C64 H64 120.0 . .
C63 C64 C59 120.0 . .
C63 C64 H64 120.0 . .
C64 C63 H63 120.0 . .
C64 C63 C62 120.0 . .
C62 C63 H63 120.0 . .
C63 C62 H62 120.0 . .
C61 C62 C63 120.0 . .
C61 C62 H62 120.0 . .
C60 C61 H61 120.0 . .
C62 C61 C60 120.0 . .
C62 C61 H61 120.0 . .
C37 C38 H38 119.9 . .
C37 C38 C39 120(4) . .
C39 C38 H38 119.9 . .
C38 C39 H39 120.7 . .
C38 C39 C40 119(3) . .
C40 C39 H39 120.7 . .
C82 C83 H83 121.3 . .
C84 C83 H83 121.3 . .
C84 C83 C82 117(4) . .
C57 C58 Ag10 72.0(18) . .
C57 C58 C59 168(4) . .
C59 C58 Ag10 118(2) . .
C81 C82 C83 116(4) . .
C81 C82 H82 121.9 . .
C83 C82 H82 121.8 . .
C85 C84 H84 118.2 . .
C83 C84 C85 124(4) . .
C83 C84 H84 118.2 . .
C35 C40 C39 122(3) . .
C35 C40 H40 119.1 . .
C39 C40 H40 119.1 . .

loop_
_geom_bond_atom_site_label_1
_geom_bond_atom_site_label_2
_geom_bond_distance
_geom_bond_site_symmetry_2
Au2 Au1 2.7484(11) .
Au2 Au1 2.7924(11) 2_655
Au2 Au3 2.7539(11) .
Au2 Au6 2.8064(12) 2_655
Au2 Au5 2.7832(11) 2_655
Au2 Au12 2.8701(12) .
Au2 Ag1 2.8465(16) .
Au2 Ag3 2.9379(17) 2_655
Au2 Ag10 2.8270(17) .
Au2 Ag5 2.8811(17) .
Au2 Ag2 2.8714(18) .
Au1 Au2 2.7924(11) 2_655
Au1 Au1 2.8170(17) 2_655
Au1 Au6 2.7809(11) 2_655
Au1 Au5 2.7791(11) .
Au1 Au7 2.9228(12) 2_655
Au1 Ag1 2.8511(17) 2_655
Au1 Ag1 2.7971(16) .
Au1 Ag3 2.8757(17) 2_655
Au1 Ag2 2.7837(17) 2_655
Au1 Ag4 2.8773(18) 2_655
Au3 Au4 2.7520(11) 2_655
Au3 Au4 2.7962(12) .
Au3 Au6 2.8045(11) 2_655
Au3 Au5 2.8259(12) 2_655
Au3 Au9 2.8990(12) .
Au3 Ag6 2.9440(17) .
Au3 Ag10 2.8605(17) .
Au3 Ag5 2.8253(17) .
Au3 Ag7 2.8314(17) .
Au3 Ag8 2.8730(18) .
Au4 Au3 2.7521(11) 2_655
Au4 Au4 2.8130(16) 2_655
Au4 Au6 2.7876(11) 2_655
Au4 Au5 2.7711(11) .
Au4 Au10 2.9382(12) .
Au4 Ag6 2.8994(18) 2_655
Au4 Ag7 2.7789(17) 2_655
Au4 Ag7 2.8669(17) .
Au4 Ag8 2.7702(17) .
Au4 Ag9 2.8744(18) .
Au6 Au2 2.8063(12) 2_655
Au6 Au1 2.7808(11) 2_655
Au6 Au3 2.8045(11) 2_655
Au6 Au4 2.7876(11) 2_655
Au6 Au5 2.7957(12) 2_655
Au6 Au11 2.9960(13) 2_655
Au6 Ag3 2.8585(16) .
Au6 Ag10 2.9006(18) 2_655
Au6 Ag8 2.8402(16) 2_655
Au6 Ag4 2.9324(18) .
Au6 Ag9 2.8355(18) 2_655
Au5 Au2 2.7833(11) 2_655
Au5 Au3 2.8259(12) 2_655
Au5 Au6 2.7959(12) 2_655
Au5 Au8 2.9619(13) 2_655
Au5 Ag6 2.8625(16) 2_655
Au5 Ag5 2.8776(18) 2_655
Au5 Ag2 2.8743(17) 2_655
Au5 Ag4 2.8426(18) 2_655
Au5 Ag9 2.9045(17) .
Au12 Ag1 3.2239(18) .
Au12 Ag3 3.1371(19) 2_655
Au12 Ag10 3.2500(18) .
Au12 C25 2.059(19) .
Au12 C17 2.00(3) .
Au11 Au6 2.9960(13) 2_655
Au11 Ag10 2.9012(19) .
Au11 Ag8 2.9515(18) .
Au11 C41 2.01(2) .
Au11 C33 1.97(3) .
Au10 Ag8 3.0781(19) .
Au10 Ag9 3.3019(18) .
Au10 S2 2.308(7) .
Au10 C73 2.02(3) .
Au9 Ag6 3.1751(19) .
Au9 Ag5 3.2041(18) .
Au9 Ag7 3.3446(19) .
Au9 C49 2.03(3) .
Au9 C57 1.99(3) .
Au8 Au5 2.9620(13) 2_655
Au8 Ag5 2.938(2) .
Au8 Ag2 2.9676(19) .
Au8 C1 1.98(4) .
Au8 C9 2.00(3) .
Au7 Au1 2.9228(12) 2_655
Au7 Ag1 3.3598(19) .
Au7 Ag2 3.1185(19) .
Au7 Ag4 3.3006(19) .
Au7 S1 2.309(7) .
Au7 C65 1.97(3) .
Ag1 Au1 2.8511(17) 2_655
Ag1 Ag1 3.098(3) 2_655
Ag1 Ag3 3.241(2) 2_655
Ag1 Ag2 3.098(2) .
Ag1 S1 2.544(6) .
Ag1 C25 2.47(2) .
Ag6 Au4 2.8993(18) 2_655
Ag6 Au5 2.8624(16) 2_655
Ag6 Ag5 3.129(2) .
Ag6 Ag7 3.252(2) .
Ag6 Ag9 3.219(2) 2_655
Ag6 C73 2.56(2) 2_655
Ag6 C49 2.53(2) .
Ag6 C9 2.50(2) .
Ag3 Au2 2.9379(17) 2_655
Ag3 Au1 2.8756(17) 2_655
Ag3 Au12 3.1372(19) 2_655
Ag3 Ag1 3.240(2) 2_655
Ag3 Ag10 3.189(2) 2_655
Ag3 Ag4 3.236(2) .
Ag3 C41 2.53(2) 2_655
Ag3 C25 2.66(2) 2_655
Ag3 C42 2.68(2) 2_655
Ag3 C65 2.56(2) .
Ag10 Au6 2.9005(18) 2_655
Ag10 Ag3 3.189(2) 2_655
Ag10 Ag5 3.093(2) .
Ag10 Ag8 3.376(2) .
Ag10 C41 2.55(2) .
Ag10 C57 2.45(2) .
Ag10 C58 2.55(3) .
Ag5 Au5 2.8775(18) 2_655
Ag5 Ag2 3.366(2) .
Ag5 C17 2.43(2) .
Ag5 C18 2.49(3) .
Ag5 C9 2.51(2) .
Ag7 Au4 2.7788(17) 2_655
Ag7 Ag7 3.077(3) 2_655
Ag7 Ag8 3.163(2) .
Ag7 S2 2.530(7) .
Ag7 C49 2.55(3) .
Ag2 Au1 2.7837(17) 2_655
Ag2 Au5 2.8744(17) 2_655
Ag2 Ag4 3.098(2) .
Ag2 N1 2.26(2) .
Ag2 C1 2.48(3) .
Ag8 Au6 2.8402(16) 2_655
Ag8 Ag9 3.067(2) .
Ag8 C33 2.44(2) .
Ag8 N2 2.268(11) .
Ag4 Au1 2.8773(18) 2_655
Ag4 Au5 2.8427(18) 2_655
Ag4 Ag9 3.256(2) 2_655
Ag4 Cl1 2.567(6) 2_655
Ag4 C65 2.49(2) .
Ag9 Au6 2.8356(18) 2_655
Ag9 Ag6 3.219(2) 2_655
Ag9 Ag4 3.256(2) 2_655
Ag9 Cl1 2.563(6) .
Ag9 C73 2.49(2) .
Cl1 Ag4 2.567(6) 2_655
S1 C81 1.81(3) .
S2 C86 1.733(18) .
C41 Ag3 2.53(2) 2_655
C41 C42 1.21(3) .
C73 Ag6 2.56(2) 2_655
C73 C74 1.17(4) .
N1 C85 1.35(4) .
N1 C81 1.30(4) .
C49 C50 1.23(4) .
C25 Ag3 2.66(2) 2_655
C25 C26 1.12(3) .
C66 C65 1.21(4) .
C66 C67 1.44(3) .
C26 C27 1.49(3) .
C35 C34 1.40(4) .
C35 C36 1.47(4) .
C35 C40 1.35(4) .
C34 C33 1.27(4) .
C43 C44 1.3900 .
C43 C48 1.3900 .
C43 C42 1.40(3) .
C44 H44 0.9500 .
C44 C45 1.3900 .
C45 H45 0.9500 .
C45 C46 1.3900 .
C46 H46 0.9500 .
C46 C47 1.3900 .
C47 H47 0.9500 .
C47 C48 1.3900 .
C48 H48 0.9500 .
C57 C58 1.18(4) .
C74 C75 1.45(3) .
C1 C2 1.25(4) .
C42 Ag3 2.68(2) 2_655
C77 H77 0.9500 .
C77 C76 1.3900 .
C77 C78 1.3900 .
C76 H76 0.9500 .
C76 C75 1.3900 .
C75 C80 1.3900 .
C80 H80 0.9500 .
C80 C79 1.3900 .
C79 H79 0.9500 .
C79 C78 1.3900 .
C78 H78 0.9500 .
N2 C86 1.3900 .
N2 C90 1.3900 .
C86 C87 1.3900 .
C87 H87 0.9500 .
C87 C88 1.3900 .
C88 H88 0.9500 .
C88 C89 1.3900 .
C89 H89 0.9500 .
C89 C90 1.3900 .
C90 H90 0.9500 .
C2 C3 1.45(4) .
C10 C9 1.24(4) .
C10 C11 1.45(3) .
C17 C18 1.15(4) .
C30 H30 0.9500 .
C30 C29 1.3900 .
C30 C31 1.3900 .
C29 H29 0.9500 .
C29 C28 1.3900 .
C28 H28 0.9500 .
C28 C27 1.3900 .
C27 C32 1.3900 .
C32 H32 0.9500 .
C32 C31 1.3900 .
C31 H31 0.9500 .
C18 C19 1.48(3) .
C24 H24 0.9500 .
C24 C19 1.3900 .
C24 C23 1.3900 .
C19 C20 1.3900 .
C20 H20 0.9500 .
C20 C21 1.3900 .
C21 H21 0.9500 .
C21 C22 1.3900 .
C22 H22 0.9500 .
C22 C23 1.3900 .
C23 H23 0.9500 .
C50 C51 1.44(3) .
C85 H85 0.9500 .
C85 C84 1.41(5) .
C81 C82 1.41(4) .
C4 H4 0.9500 .
C4 C3 1.3900 .
C4 C5 1.3900 .
C3 C8 1.3900 .
C8 H8 0.9500 .
C8 C7 1.3900 .
C7 H7 0.9500 .
C7 C6 1.3900 .
C6 H6 0.9500 .
C6 C5 1.3900 .
C5 H5 0.9500 .
C11 C16 1.3900 .
C11 C12 1.3900 .
C16 H16 0.9500 .
C16 C15 1.3900 .
C15 H15 0.9500 .
C15 C14 1.3900 .
C14 H14 0.9500 .
C14 C13 1.3900 .
C13 H13 0.9500 .
C13 C12 1.3900 .
C12 H12 0.9500 .
C72 H72 0.9500 .
C72 C71 1.3900 .
C72 C67 1.3900 .
C71 H71 0.9500 .
C71 C70 1.3900 .
C70 H70 0.9500 .
C70 C69 1.3900 .
C69 H69 0.9500 .
C69 C68 1.3900 .
C68 H68 0.9500 .
C68 C67 1.3900 .
C36 H36 0.9500 .
C36 C37 1.39(4) .
C51 C52 1.3900 .
C51 C56 1.3900 .
C52 H52 0.9500 .
C52 C53 1.3900 .
C53 H53 0.9500 .
C53 C54 1.3900 .
C54 H54 0.9500 .
C54 C55 1.3900 .
C55 H55 0.9500 .
C55 C56 1.3900 .
C56 H56 0.9500 .
C37 H37 0.9500 .
C37 C38 1.36(5) .
C60 H60 0.9500 .
C60 C59 1.3900 .
C60 C61 1.3900 .
C59 C64 1.3900 .
C59 C58 1.46(4) .
C64 H64 0.9500 .
C64 C63 1.3900 .
C63 H63 0.9500 .
C63 C62 1.3900 .
C62 H62 0.9500 .
C62 C61 1.3900 .
C61 H61 0.9500 .
C38 H38 0.9500 .
C38 C39 1.39(5) .
C39 H39 0.9500 .
C39 C40 1.42(4) .
C83 H83 0.9500 .
C83 C82 1.42(6) .
C83 C84 1.30(6) .
C82 H82 0.9500 .
C84 H84 0.9500 .
C40 H40 0.9500 .

loop_
_platon_squeeze_void_nr
_platon_squeeze_void_average_x
_platon_squeeze_void_average_y
_platon_squeeze_void_average_z
_platon_squeeze_void_volume
_platon_squeeze_void_count_electrons
_platon_squeeze_void_content
1 0.250 0.558 0.250 884 223 ' '
2 0.750 0.442 0.750 882 222 ' '
3 0.111 0.354 0.530 6 2 ' '
4 0.389 0.354 0.970 6 2 ' '
5 0.611 0.646 0.030 7 2 ' '
6 0.889 0.646 0.470 6 2 ' '
